data_7710974
loop_
_publ_author_name
'Stephan, Michel'
'Dammannn, Wiebke'
'Burger, Peter'

_publ_section_title
;
 Synthesis and Reactivity of Dinuclear Copper(I) Pyridine, Diimine
 Complexes
;
_journal_name_full 'Dalton Transactions'
_journal_paper_doi 10.1039/D2DT02307E
_journal_year 2022
_chemical_formula_moiety 'C48 H66 Cl Cu2 N6, C32 H12 B F23.97, 8(C3 H3)'
_chemical_formula_sum 'C104 H102 B Cl Cu2 F23.97 N6'
_chemical_formula_weight 2064.68
_chemical_properties_physical Air-sensitive,Moisture-sensitive
_space_group_crystal_system triclinic
_space_group_IT_number 2
_space_group_name_Hall '-P 1'
_space_group_name_H-M_alt 'P -1'
_atom_sites_solution_hydrogens geom
_atom_sites_solution_primary dual
_audit_block_doi 10.5517/ccdc.csd.cc2c807x
_audit_creation_date 2021-11-08
_audit_creation_method
;
Olex2 1.3
(compiled 2020.11.12 svn.r5f609507 for OlexSys, GUI svn.r6408)
;
_audit_update_record
;
2022-06-28 deposited with the CCDC.	2022-08-15 downloaded from the CCDC.
;
_cell_angle_alpha 93.893(2)
_cell_angle_beta 99.600(2)
_cell_angle_gamma 94.627(2)
_cell_formula_units_Z 2
_cell_length_a 14.0607(19)
_cell_length_b 18.845(3)
_cell_length_c 19.069(3)
_cell_measurement_reflns_used 6923
_cell_measurement_temperature 100
_cell_measurement_theta_max 22.69
_cell_measurement_theta_min 2.35
_cell_volume 4948.8(13)
_computing_cell_refinement 'SAINT v8.34A (Bruker, 2013)'
_computing_data_reduction 'SAINT v8.34A (Bruker, 2013)'
_computing_molecular_graphics 'Olex2 1.3 (Dolomanov et al., 2009)'
_computing_publication_material 'Olex2 1.3 (Dolomanov et al., 2009)'
_computing_structure_refinement 'SHELXL 2018/3 (Sheldrick, 2015)'
_computing_structure_solution 'ShelXT (Sheldrick, 2015)'
_diffrn_ambient_temperature 100
_diffrn_measured_fraction_theta_full 0.997
_diffrn_measured_fraction_theta_max 0.988
_diffrn_measurement_device_type 'Bruker APEX-II CCD'
_diffrn_measurement_method '\f and \w scans'
_diffrn_radiation_type MoK\a
_diffrn_radiation_wavelength 0.71073
_diffrn_reflns_av_R_equivalents 0.1101
_diffrn_reflns_av_unetI/netI 0.1416
_diffrn_reflns_Laue_measured_fraction_full 0.997
_diffrn_reflns_Laue_measured_fraction_max 0.988
_diffrn_reflns_limit_h_max 18
_diffrn_reflns_limit_h_min -18
_diffrn_reflns_limit_k_max 24
_diffrn_reflns_limit_k_min -24
_diffrn_reflns_limit_l_max 24
_diffrn_reflns_limit_l_min -24
_diffrn_reflns_number 74086
_diffrn_reflns_point_group_measured_fraction_full 0.997
_diffrn_reflns_point_group_measured_fraction_max 0.988
_diffrn_reflns_theta_full 25.242
_diffrn_reflns_theta_max 27.499
_diffrn_reflns_theta_min 1.087
_diffrn_source_current 0.6
_diffrn_source_power 0.03
_diffrn_source_voltage 50.0
_diffrn_standards_number 0
_exptl_absorpt_coefficient_mu 0.552
_exptl_absorpt_correction_T_max 0.7458
_exptl_absorpt_correction_T_min 0.5919
_exptl_absorpt_correction_type multi-scan
_exptl_absorpt_process_details
'SADABS-2012/1 (Bruker,2012) was used for absorption correction. wR2(int) was 0.1673 before and 0.0478 after correction. The Ratio of minimum to maximum transmission is 0.7936. The \l/2 correction factor is 0.0015.'
_exptl_crystal_colour 'clear reddish orange'
_exptl_crystal_colour_lustre clear
_exptl_crystal_colour_modifier reddish
_exptl_crystal_colour_primary orange
_exptl_crystal_density_diffrn 1.386
_exptl_crystal_description plate
_exptl_crystal_F_000 2127
_exptl_crystal_preparation benzene
_exptl_crystal_recrystallization_method 'Re-crystallisation from solvent: benzene'
_exptl_crystal_size_max 0.229
_exptl_crystal_size_mid 0.154
_exptl_crystal_size_min 0.032
_refine_diff_density_max 0.479
_refine_diff_density_min -0.642
_refine_diff_density_rms 0.071
_refine_ls_extinction_method none
_refine_ls_goodness_of_fit_ref 0.995
_refine_ls_hydrogen_treatment constr
_refine_ls_matrix_type full
_refine_ls_number_parameters 1490
_refine_ls_number_reflns 22478
_refine_ls_number_restraints 460
_refine_ls_restrained_S_all 1.023
_refine_ls_R_factor_all 0.1554
_refine_ls_R_factor_gt 0.0629
_refine_ls_shift/su_max 0.001
_refine_ls_shift/su_mean 0.000
_refine_ls_structure_factor_coef Fsqd
_refine_ls_weighting_details 'w=1/[\s^2^(Fo^2^)+(0.0399P)^2^+2.0196P] where P=(Fo^2^+2Fc^2^)/3'
_refine_ls_weighting_scheme calc
_refine_ls_wR_factor_gt 0.1011
_refine_ls_wR_factor_ref 0.1273
_reflns_Friedel_coverage 0.000
_reflns_number_gt 11602
_reflns_number_total 22478
_reflns_threshold_expression 'I > 2\s(I)'
_cod_data_source_file d2dt02307e2.cif
_cod_data_source_block mv_ms100_first
_cod_original_cell_volume 4948.9(11)
_cod_database_code 7710974
_shelx_shelxl_version_number 2018/3
_shelx_space_group_comment
;
The symmetry employed for this shelxl refinement is uniquely defined
by the following loop, which should always be used as a source of
symmetry information in preference to the above space-group names.
They are only intended as comments.
;
_shelx_estimated_absorpt_t_max 0.983
_shelx_estimated_absorpt_t_min 0.884
_olex2_refinement_description
;
1. Fixed Uiso
 At 1.2 times of:
  All C(H) groups, All C(H,H) groups
 At 1.5 times of:
  All C(H,H,H) groups
2. Restrained distances
 C99-C97 \\sim C98-C108
 with sigma of 0.02
 C99-C101 \\sim C98-C100
 with sigma of 0.02
 C107-C97 \\sim C106-C108
 with sigma of 0.02
 C107-C105 \\sim C106-C104
 with sigma of 0.02
 C99-C107 \\sim C98-C106
 with sigma of 0.04
 C97-C105 \\sim C108-C104
 with sigma of 0.04
 C97-C101 \\sim C108-C100
 with sigma of 0.04
 C105-C101 \\sim C104-C100
 with sigma of 0.04
 C103-C105 \\sim C102-C104
 with sigma of 0.02
 C103-C101 \\sim C102-C100
 with sigma of 0.02
 C99-C103 \\sim C98-C102
 with sigma of 0.04
 C107-C103 \\sim C106-C102
 with sigma of 0.04
 C82-F30 \\sim C82-F29
 with sigma of 0.02
 C82-F32 \\sim C82-F31
 with sigma of 0.02
 C77-F24 \\sim C77-F25
 with sigma of 0.02
 C77-F28 \\sim C77-F23
 with sigma of 0.02
 C77-F26 \\sim C77-F27
 with sigma of 0.02
 F6-C80 \\sim F5-C80
 with sigma of 0.02
 C80-F4 \\sim C80-F3
 with sigma of 0.02
 F22-C76 \\sim F17-C76
 with sigma of 0.02
 F20-C76 \\sim F21-C76
 with sigma of 0.02
 F18-C76 \\sim F19-C76
 with sigma of 0.02
 F19-F21 \\sim F19-F17
 with sigma of 0.04
 C76-C67 \\sim C76-F19 \\sim C76-F21 \\sim C76-F17
 with sigma of 0.02
 F2-C80 \\sim F7-C80
 with sigma of 0.02
 F2-F6 \\sim F2-F4 \\sim F6-F4 \\sim F3-F7 \\sim F3-F5 \\sim F7-F5
 with sigma of 0.04
 C80-C64 \\sim C80-F2 \\sim C80-F6 \\sim C80-F4 \\sim C80-F3 \\sim C80-F7 \\sim
C80-F5
 with sigma of 0.02
 C82-F34 \\sim C82-F33
 with sigma of 0.02
 F31-F33 \\sim F32-F34 \\sim F30-F34 \\sim F33-F29
 with sigma of 0.04
 C82-F31 \\sim C82-F32 \\sim C82-F30 \\sim C82-F33 \\sim C82-F29 \\sim C82-F34
\\sim C82-C70
 with sigma of 0.02
3. Uiso/Uaniso restraints and constraints
F35 \\sim F36 \\sim F37 \\sim F38 \\sim F39 \\sim F40: within 0.1A with sigma
of 0.01 and sigma for terminal atoms of 0.01 within 0.1A
Uanis(C104) \\sim Ueq, Uanis(C105) \\sim Ueq, Uanis(C106) \\sim Ueq,
Uanis(C107) \\sim Ueq, Uanis(C108) \\sim Ueq, Uanis(C97) \\sim Ueq, Uanis(C98)
\\sim Ueq, Uanis(C99) \\sim Ueq, Uanis(C100) \\sim Ueq, Uanis(C101) \\sim Ueq,
Uanis(C102) \\sim Ueq, Uanis(C103) \\sim Ueq: with sigma of 0.1 and sigma for
terminal atoms of 0.2
Uanis(C104) \\sim Ueq, Uanis(C103) \\sim Ueq, Uanis(C102) \\sim Ueq,
Uanis(C101) \\sim Ueq, Uanis(C100) \\sim Ueq, Uanis(C99) \\sim Ueq, Uanis(C98)
\\sim Ueq, Uanis(C97) \\sim Ueq, Uanis(C108) \\sim Ueq, Uanis(C107) \\sim Ueq,
Uanis(C106) \\sim Ueq, Uanis(C105) \\sim Ueq: with sigma of 0.01 and sigma for
terminal atoms of 0.02
Uanis(F5) \\sim Ueq, Uanis(F3) \\sim Ueq: with sigma of 0.01 and sigma for
terminal atoms of 0.02
Uanis(F40) \\sim Ueq: with sigma of 0.01 and sigma for terminal atoms of 0.02
Uanis(F20) \\sim Ueq, Uanis(F21) \\sim Ueq, Uanis(F22) \\sim Ueq, Uanis(F17)
\\sim Ueq, Uanis(F18) \\sim Ueq, Uanis(F19) \\sim Ueq: with sigma of 0.01 and
sigma for terminal atoms of 0.02
Uanis(F33) \\sim Ueq: with sigma of 0.01 and sigma for terminal atoms of 0.2
4. Rigid body (RIGU) restrains
 C82
 with sigma for 1-2 distances of 0.004 and sigma for 1-3 distances of 0.004
 F32, F34, C82, F30, C70
 with sigma for 1-2 distances of 0.004 and sigma for 1-3 distances of 0.004
 C64
 with sigma for 1-2 distances of 0.004 and sigma for 1-3 distances of 0.004
 C66, C77, F26, F24, F28
 with sigma for 1-2 distances of 0.004 and sigma for 1-3 distances of 0.004
 C66, C77, F27, F23, F25
 with sigma for 1-2 distances of 0.004 and sigma for 1-3 distances of 0.004
 F4, F6, F2, C80, C64
 with sigma for 1-2 distances of 0.004 and sigma for 1-3 distances of 0.004
 F18, F20, F22, C76, C67
 with sigma for 1-2 distances of 0.004 and sigma for 1-3 distances of 0.004
 F20, F22, C76, F18, C67
 with sigma for 1-2 distances of 0.004 and sigma for 1-3 distances of 0.004
 F19, F21, C76, F17, C67
 with sigma for 1-2 distances of 0.004 and sigma for 1-3 distances of 0.004
 F31, F33, F29, C82, C70
 with sigma for 1-2 distances of 0.004 and sigma for 1-3 distances of 0.004
 F3, F7, F5, C80, C64
 with sigma for 1-2 distances of 0.004 and sigma for 1-3 distances of 0.004
5. Others
 Sof(C40)=Sof(H40A)=Sof(H40B)=Sof(H40C)=Sof(C37)=Sof(H37A)=Sof(H37B)=Sof(H37C)=
 1-FVAR(1)
 Sof(C39)=Sof(H39A)=Sof(H39B)=Sof(H39C)=Sof(C42)=Sof(H42A)=Sof(H42B)=Sof(H42C)=
 FVAR(1)
 Sof(C38)=Sof(H38A)=Sof(H38B)=Sof(H38C)=1-FVAR(2)
 Sof(C41)=Sof(H41A)=Sof(H41B)=Sof(H41C)=FVAR(2)
 Sof(F38)=1-FVAR(3)
 Sof(F37)=FVAR(3)
 Sof(F35)=1-FVAR(4)
 Sof(F36)=FVAR(4)
 Sof(F40)=1-FVAR(5)
 Sof(F39)=FVAR(5)
 Sof(C100)=Sof(H100)=Sof(C98)=Sof(H98)=Sof(C108)=Sof(H108)=Sof(C106)=Sof(H106)=
 Sof(C104)=Sof(H104)=Sof(C102)=Sof(H102)=1-FVAR(6)
 Sof(C99)=Sof(H99)=Sof(C107)=Sof(H107)=Sof(C97)=Sof(H97)=Sof(C103)=Sof(H103)=
 Sof(C105)=Sof(H105)=Sof(C101)=Sof(H101)=FVAR(6)
 Sof(F19)=Sof(F21)=Sof(F17)=1-FVAR(7)
 Sof(F22)=Sof(F18)=Sof(F20)=FVAR(7)
 Sof(F31)=Sof(F29)=1-FVAR(8)
 Sof(F30)=Sof(F32)=Sof(F34)=FVAR(8)
 Sof(F3)=Sof(F5)=1-FVAR(9)
 Sof(F2)=Sof(F6)=Sof(F4)=FVAR(9)
 Sof(F23)=Sof(F25)=Sof(F27)=1-FVAR(10)
 Sof(F24)=Sof(F28)=Sof(F26)=FVAR(10)
6.a Secondary CH2 refined with riding coordinates:
 C5(H5A,H5B), C47(H47A,H47B), C15(H15A,H15B), C35(H35A,H35B)
6.b Aromatic/amide H refined with riding coordinates:
 C56(H56), C61(H61), C62(H62), C9(H9), C57(H57), C11(H11), C43(H43), C63(H63),
 C58(H58), C72(H72), C75(H75), C23(H23), C73(H73), C60(H60), C59(H59), C31(H31),
  C21(H21), C74(H74), C22(H22), C92(H92), C91(H91), C25(H25), C27(H27),
 C90(H90), C26(H26), C94(H94), C95(H95), C032(H032), C038(H038), C039(H039),
 C85(H85), C93(H93), C03D(H03D), C03E(H03E), C86(H86), C87(H87), C84(H84),
 C88(H88), C03K(H03K), C89(H89), C99(H99), C107(H107), C97(H97), C103(H103),
 C105(H105), C101(H101), C100(H100), C98(H98), C108(H108), C106(H106),
 C104(H104), C102(H102)
6.c Idealised Me refined as rotating group:
 C14(H14A,H14B,H14C), C7(H7A,H7B,H7C), C34(H34A,H34B,H34C), C49(H49A,H49B,
 H49C), C46(H46A,H46B,H46C), C2(H2A,H2B,H2C), C19(H19A,H19B,H19C), C1(H1A,H1B,
 H1C), C50(H50A,H50B,H50C), C17(H17A,H17B,H17C), C3(H3A,H3B,H3C), C51(H51A,H51B,
 H51C), C18(H18A,H18B,H18C), C39(H39A,H39B,H39C), C42(H42A,H42B,H42C), C40(H40A,
 H40B,H40C), C37(H37A,H37B,H37C), C41(H41A,H41B,H41C), C38(H38A,H38B,H38C)
;
_olex2_exptl_crystal_mounting_method 'cactus needle under polybutenes'
_olex2_submission_special_instructions 'No special instructions were received'

loop_
_space_group_symop_operation_xyz
'x, y, z'
'-x, -y, -z'

loop_
_atom_site_label
_atom_site_type_symbol
_atom_site_fract_x
_atom_site_fract_y
_atom_site_fract_z
_atom_site_U_iso_or_equiv
_atom_site_adp_type
_atom_site_occupancy
_atom_site_site_symmetry_order
_atom_site_calc_flag
_atom_site_refinement_flags_posn
_atom_site_refinement_flags_adp
_atom_site_refinement_flags_occupancy
_atom_site_disorder_assembly
_atom_site_disorder_group
Cu1 Cu 0.66537(3) 0.72562(2) 0.71035(2) 0.02446(12) Uani 1 1 d . . . . .
Cu2 Cu 0.46594(3) 0.72991(3) 0.65540(2) 0.02727(13) Uani 1 1 d . . . . .
Cl1 Cl 0.58887(6) 0.71129(5) 0.59817(4) 0.0255(2) Uani 1 1 d . . . . .
F9 F 0.76728(15) 0.40792(11) 0.92248(10) 0.0325(5) Uani 1 1 d . . . . .
F8 F 0.88040(15) 0.49323(12) 0.95697(11) 0.0432(6) Uani 1 1 d . . . . .
F12 F 0.76842(17) 0.06680(13) 0.91805(11) 0.0479(6) Uani 1 1 d . . . . .
F10 F 0.88964(17) 0.39201(14) 1.00127(10) 0.0523(7) Uani 1 1 d . . . . .
N2 N 0.41449(18) 0.73303(14) 0.74721(13) 0.0166(6) Uani 1 1 d . . . . .
F11 F 0.88430(17) 0.11852(15) 0.99437(11) 0.0562(7) Uani 1 1 d . . . . .
F15 F 1.13286(18) 0.02533(14) 0.73736(14) 0.0622(8) Uani 1 1 d . . . . .
N5 N 0.64978(19) 0.73006(15) 0.81216(13) 0.0174(6) Uani 1 1 d . . . . .
F16 F 1.21397(17) 0.10549(15) 0.81199(14) 0.0615(8) Uani 1 1 d . . . . .
N6 N 0.71272(19) 0.62454(15) 0.74618(14) 0.0210(7) Uani 1 1 d . . . . .
N3 N 0.43086(19) 0.61249(15) 0.67568(14) 0.0219(7) Uani 1 1 d . . . . .
N4 N 0.6819(2) 0.84179(16) 0.74534(15) 0.0269(7) Uani 1 1 d . . . . .
F14 F 1.16451(19) 0.00608(16) 0.84721(15) 0.0784(10) Uani 1 1 d . . . . .
N1 N 0.3972(2) 0.83985(15) 0.66460(14) 0.0262(7) Uani 1 1 d . . . . .
C12 C 0.3943(2) 0.79507(18) 0.77768(16) 0.0180(8) Uani 1 1 d . . . . .
C54 C 0.9258(2) 0.16938(17) 0.77952(16) 0.0174(8) Uani 1 1 d . . . . .
C32 C 0.6327(2) 0.79225(18) 0.84457(16) 0.0186(8) Uani 1 1 d . . . . .
C55 C 0.9212(2) 0.23612(18) 0.65547(16) 0.0179(8) Uani 1 1 d . . . . .
C44 C 0.6565(2) 0.67138(18) 0.84757(16) 0.0178(8) Uani 1 1 d . . . . .
C8 C 0.4159(2) 0.67475(18) 0.78393(16) 0.0162(8) Uani 1 1 d . . . . .
C56 C 0.7194(2) 0.29070(18) 0.69692(16) 0.0187(8) Uani 1 1 d . . . . .
H56 H 0.757601 0.334818 0.698032 0.022 Uiso 1 1 calc R U . . .
C61 C 0.9395(2) 0.29907(18) 0.62336(16) 0.0184(8) Uani 1 1 d . . . . .
H61 H 0.931285 0.343321 0.647556 0.022 Uiso 1 1 calc R U . . .
C62 C 1.0195(2) 0.34344(18) 0.78413(17) 0.0191(8) Uani 1 1 d . . . . .
H62 H 1.057472 0.324813 0.751680 0.023 Uiso 1 1 calc R U . . .
C53 C 0.7658(2) 0.22990(17) 0.71521(15) 0.0165(8) Uani 1 1 d . . . . .
F36 F 0.968(3) 0.4255(4) 0.5559(11) 0.071(11) Uani 0.34(3) 1 d . . P A 2
F39 F 1.053(2) 0.3655(6) 0.4832(11) 0.067(5) Uani 0.70(5) 1 d . . P A 1
C6 C 0.4255(2) 0.60663(18) 0.74126(17) 0.0185(8) Uani 1 1 d . . . . .
C9 C 0.4089(2) 0.67834(18) 0.85551(16) 0.0184(8) Uani 1 1 d . . . . .
H9 H 0.411563 0.636567 0.880732 0.022 Uiso 1 1 calc R U . . .
C57 C 0.7054(2) 0.16705(18) 0.71202(16) 0.0189(8) Uani 1 1 d . . . . .
H57 H 0.733696 0.124112 0.722857 0.023 Uiso 1 1 calc R U . . .
C11 C 0.3856(2) 0.80181(18) 0.84928(16) 0.0192(8) Uani 1 1 d . . . . .
H11 H 0.371042 0.845952 0.870209 0.023 Uiso 1 1 calc R U . . .
C45 C 0.6880(2) 0.61002(18) 0.80597(18) 0.0207(8) Uani 1 1 d . . . . .
C52 C 0.9277(2) 0.30816(17) 0.78492(16) 0.0171(8) Uani 1 1 d . . . . .
C66 C 0.6191(2) 0.28896(18) 0.67713(16) 0.0184(8) Uani 1 1 d . . . . .
C64 C 1.0573(2) 0.40413(18) 0.82843(17) 0.0205(8) Uani 1 1 d D . . . .
C10 C 0.3980(2) 0.74390(18) 0.89030(16) 0.0193(8) Uani 1 1 d . . . . .
C43 C 0.6343(2) 0.67051(19) 0.91567(17) 0.0221(8) Uani 1 1 d . . . . .
H43 H 0.639812 0.628813 0.940836 0.026 Uiso 1 1 calc R U . . .
C63 C 0.8787(2) 0.33714(17) 0.83692(16) 0.0184(8) Uani 1 1 d . . . . .
H63 H 0.816984 0.314904 0.840836 0.022 Uiso 1 1 calc R U . . .
C58 C 0.8811(2) 0.14503(18) 0.83481(17) 0.0209(8) Uani 1 1 d . . . . .
H58 H 0.823423 0.164733 0.842834 0.025 Uiso 1 1 calc R U . . .
C67 C 0.6044(2) 0.16488(17) 0.69339(16) 0.0177(8) Uani 1 1 d D . . . .
C30 C 0.6036(2) 0.73228(19) 0.94674(16) 0.0202(8) Uani 1 1 d . . . . .
C72 C 0.9820(2) 0.23609(19) 0.52060(17) 0.0248(9) Uani 1 1 d . . . . .
H72 H 1.004803 0.236248 0.476430 0.030 Uiso 1 1 calc R U . . .
C75 C 0.5607(2) 0.22577(18) 0.67520(16) 0.0183(8) Uani 1 1 d . . . . .
H75 H 0.492317 0.224308 0.661724 0.022 Uiso 1 1 calc R U . . .
C20 C 0.3926(3) 0.75129(18) 0.96810(17) 0.0215(8) Uani 1 1 d . . . . .
C13 C 0.3826(2) 0.85365(18) 0.72855(16) 0.0201(8) Uani 1 1 d . . . . .
C29 C 0.4719(3) 0.74347(18) 1.02471(17) 0.0227(8) Uani 1 1 d . . . . .
C23 C 0.3571(3) 0.75802(19) 1.10840(18) 0.0293(9) Uani 1 1 d . . . . .
H23 H 0.344259 0.760017 1.155832 0.035 Uiso 1 1 calc R U . . .
C73 C 1.0058(2) 0.43158(18) 0.87807(17) 0.0229(8) Uani 1 1 d . . . . .
H73 H 1.031009 0.473346 0.908306 0.027 Uiso 1 1 calc R U . . .
C60 C 0.9300(2) 0.17281(18) 0.61519(17) 0.0216(8) Uani 1 1 d . . . . .
H60 H 0.914081 0.128468 0.633319 0.026 Uiso 1 1 calc R U . . .
C59 C 1.0112(2) 0.13848(18) 0.77185(18) 0.0228(8) Uani 1 1 d . . . . .
H59 H 1.045663 0.153399 0.735793 0.027 Uiso 1 1 calc R U . . .
C31 C 0.6078(2) 0.79472(18) 0.91187(16) 0.0212(8) Uani 1 1 d . . . . .
H31 H 0.593841 0.838452 0.933992 0.025 Uiso 1 1 calc R U . . .
C65 C 0.9163(2) 0.39667(18) 0.88281(16) 0.0205(8) Uani 1 1 d . . . . .
C28 C 0.5694(3) 0.73208(19) 1.01650(17) 0.0239(8) Uani 1 1 d . . . . .
C68 C 0.9163(3) 0.09384(19) 0.87854(18) 0.0245(8) Uani 1 1 d . . . . .
C71 C 0.9690(2) 0.29951(19) 0.55745(17) 0.0222(8) Uani 1 1 d . . . . .
C36 C 0.8014(2) 0.90703(18) 0.68420(17) 0.0216(8) Uani 1 1 d . . . . .
C33 C 0.6446(2) 0.85419(19) 0.80168(18) 0.0226(8) Uani 1 1 d . . . . .
C21 C 0.3034(3) 0.76324(19) 0.98387(18) 0.0273(9) Uani 1 1 d . . . . .
H21 H 0.252417 0.769625 0.946015 0.033 Uiso 1 1 calc R U . . .
C70 C 0.9610(2) 0.17237(19) 0.54962(18) 0.0238(8) Uani 1 1 d D . . . .
C24 C 0.4508(3) 0.74644(18) 1.09606(17) 0.0252(9) Uani 1 1 d . . . . .
C48 C 0.8539(3) 0.5816(2) 0.69811(18) 0.0296(9) Uani 1 1 d . . . . .
C74 C 1.0003(3) 0.06354(19) 0.86868(19) 0.0287(9) Uani 1 1 d . . . . .
H74 H 1.024749 0.027926 0.897844 0.034 Uiso 1 1 calc R U . . .
C4 C 0.3457(3) 0.53451(19) 0.57048(18) 0.0267(9) Uani 1 1 d . . . . .
C81 C 0.8636(3) 0.4223(2) 0.93996(18) 0.0290(9) Uani 1 1 d . . . . .
C22 C 0.2847(3) 0.76638(19) 1.05374(18) 0.0297(9) Uani 1 1 d . . . . .
H22 H 0.221860 0.774298 1.062844 0.036 Uiso 1 1 calc R U . . .
C69 C 1.0474(3) 0.08684(19) 0.81496(19) 0.0267(9) Uani 1 1 d . . . . .
C5 C 0.4391(3) 0.55229(19) 0.62587(17) 0.0253(9) Uani 1 1 d . . . . .
H5A H 0.452803 0.509984 0.652617 0.030 Uiso 1 1 calc R U . . .
H5B H 0.494082 0.563672 0.600905 0.030 Uiso 1 1 calc R U . . .
C92 C 0.4689(3) 0.5529(2) 1.0415(2) 0.0358(10) Uani 1 1 d . . . . .
H92 H 0.447577 0.589705 1.069945 0.043 Uiso 1 1 calc R U . . .
C83 C 0.9913(3) 0.3686(2) 0.5266(2) 0.0336(10) Uani 1 1 d . . . . .
C14 C 0.3477(3) 0.92202(19) 0.75570(18) 0.0315(9) Uani 1 1 d . . . . .
H14A H 0.383635 0.962758 0.739549 0.047 Uiso 1 1 calc R U . . .
H14B H 0.358458 0.925450 0.807981 0.047 Uiso 1 1 calc R U . . .
H14C H 0.278441 0.922376 0.737252 0.047 Uiso 1 1 calc R U . . .
C47 C 0.7449(2) 0.5704(2) 0.69900(18) 0.0281(9) Uani 1 1 d . . . . .
H47A H 0.708929 0.571816 0.649930 0.034 Uiso 1 1 calc R U . . .
H47B H 0.729469 0.522544 0.714912 0.034 Uiso 1 1 calc R U . . .
C91 C 0.4055(3) 0.5159(2) 0.9863(2) 0.0352(10) Uani 1 1 d . . . . .
H91 H 0.339959 0.526722 0.976980 0.042 Uiso 1 1 calc R U . . .
C16 C 0.3802(3) 0.8731(2) 0.53737(18) 0.0310(9) Uani 1 1 d . . . . .
C7 C 0.4236(3) 0.53880(19) 0.77927(18) 0.0327(10) Uani 1 1 d . . . . .
H7A H 0.359011 0.527863 0.790868 0.049 Uiso 1 1 calc R U . . .
H7B H 0.471654 0.545276 0.823336 0.049 Uiso 1 1 calc R U . . .
H7C H 0.439045 0.499295 0.748223 0.049 Uiso 1 1 calc R U . . .
F37 F 0.9136(3) 0.3973(3) 0.5015(5) 0.059(3) Uani 0.637(15) 1 d . . P A 1
C25 C 0.5244(3) 0.7372(2) 1.15424(18) 0.0371(11) Uani 1 1 d . . . . .
H25 H 0.510330 0.740303 1.201318 0.045 Uiso 1 1 calc R U . . .
C27 C 0.6366(3) 0.7215(2) 1.07497(18) 0.0340(10) Uani 1 1 d . . . . .
H27 H 0.700075 0.712225 1.068441 0.041 Uiso 1 1 calc R U . . .
C15 C 0.3732(3) 0.8942(2) 0.61367(18) 0.0367(10) Uani 1 1 d . . . . .
H15A H 0.417027 0.938113 0.629869 0.044 Uiso 1 1 calc R U . . .
H15B H 0.306280 0.906093 0.615438 0.044 Uiso 1 1 calc R U . . .
C90 C 0.4359(3) 0.4633(2) 0.94435(19) 0.0369(11) Uani 1 1 d . . . . .
H90 H 0.391931 0.438179 0.905751 0.044 Uiso 1 1 calc R U . . .
F13 F 0.8865(2) 0.00909(15) 0.95917(16) 0.0906(11) Uani 1 1 d . . . . .
C26 C 0.6143(3) 0.7239(2) 1.14398(18) 0.0419(11) Uani 1 1 d . . . . .
H26 H 0.662274 0.716238 1.183419 0.050 Uiso 1 1 calc R U . . .
B1 B 0.8845(3) 0.2352(2) 0.73331(19) 0.0174(9) Uani 1 1 d . . . . .
C34 C 0.6146(3) 0.9243(2) 0.8286(2) 0.0388(10) Uani 1 1 d . . . . .
H34A H 0.667002 0.948408 0.864901 0.058 Uiso 1 1 calc R U . . .
H34B H 0.556176 0.915773 0.849683 0.058 Uiso 1 1 calc R U . . .
H34C H 0.601237 0.954425 0.788891 0.058 Uiso 1 1 calc R U . . .
C49 C 0.8812(3) 0.6557(2) 0.6765(2) 0.0397(11) Uani 1 1 d . . . . .
H49A H 0.841879 0.662631 0.630377 0.060 Uiso 1 1 calc R U . . .
H49B H 0.949923 0.660446 0.672437 0.060 Uiso 1 1 calc R U . . .
H49C H 0.869270 0.691801 0.712685 0.060 Uiso 1 1 calc R U . . .
C79 C 1.1385(3) 0.0559(2) 0.8031(2) 0.0405(11) Uani 1 1 d . . . . .
C46 C 0.6911(3) 0.5396(2) 0.8386(2) 0.0415(11) Uani 1 1 d . . . . .
H46A H 0.625778 0.522340 0.845024 0.062 Uiso 1 1 calc R U . . .
H46B H 0.734254 0.545856 0.884993 0.062 Uiso 1 1 calc R U . . .
H46C H 0.715347 0.504833 0.806964 0.062 Uiso 1 1 calc R U . . .
C2 C 0.2635(3) 0.5073(2) 0.6073(2) 0.0368(10) Uani 1 1 d . . . . .
H2A H 0.279331 0.462998 0.628786 0.055 Uiso 1 1 calc R U . . .
H2B H 0.203606 0.498028 0.572192 0.055 Uiso 1 1 calc R U . . .
H2C H 0.254670 0.543341 0.644590 0.055 Uiso 1 1 calc R U . . .
C94 C 0.5485(4) 0.0545(2) 0.9717(2) 0.0485(12) Uani 1 1 d . . . . .
H94 H 0.581893 0.092293 0.952303 0.058 Uiso 1 1 calc R U . . .
C19 C 0.3405(3) 0.9312(2) 0.49213(19) 0.0396(11) Uani 1 1 d . . . . .
H19A H 0.271337 0.932664 0.493594 0.059 Uiso 1 1 calc R U . . .
H19B H 0.349388 0.920855 0.442702 0.059 Uiso 1 1 calc R U . . .
H19C H 0.375218 0.977590 0.510984 0.059 Uiso 1 1 calc R U . . .
C1 C 0.3655(3) 0.4756(2) 0.51661(19) 0.0419(11) Uani 1 1 d . . . . .
H1A H 0.413263 0.494741 0.489115 0.063 Uiso 1 1 calc R U . . .
H1B H 0.305131 0.458580 0.484149 0.063 Uiso 1 1 calc R U . . .
H1C H 0.390725 0.435804 0.542186 0.063 Uiso 1 1 calc R U . . .
C50 C 0.9113(3) 0.5716(2) 0.7719(2) 0.0452(12) Uani 1 1 d . . . . .
H50A H 0.893682 0.605803 0.807468 0.068 Uiso 1 1 calc R U . . .
H50B H 0.980824 0.579660 0.771049 0.068 Uiso 1 1 calc R U . . .
H50C H 0.896108 0.522831 0.784304 0.068 Uiso 1 1 calc R U . . .
C95 C 0.5986(3) 0.0139(2) 1.0195(2) 0.0465(12) Uani 1 1 d . . . . .
H95 H 0.666905 0.023353 1.032751 0.056 Uiso 1 1 calc R U . . .
C032 C 0.8614(3) 0.8226(3) 0.9284(2) 0.0471(12) Uani 1 1 d . . . . .
H032 H 0.842173 0.859033 0.898404 0.056 Uiso 1 1 calc R U . . .
C17 C 0.3278(3) 0.8015(2) 0.51001(19) 0.0441(11) Uani 1 1 d . . . . .
H17A H 0.357785 0.764348 0.537255 0.066 Uiso 1 1 calc R U . . .
H17B H 0.331712 0.791975 0.459451 0.066 Uiso 1 1 calc R U . . .
H17C H 0.259713 0.801266 0.515480 0.066 Uiso 1 1 calc R U . . .
C3 C 0.3193(3) 0.6003(2) 0.53207(19) 0.0410(11) Uani 1 1 d . . . . .
H3A H 0.302453 0.636652 0.566018 0.061 Uiso 1 1 calc R U . . .
H3B H 0.263752 0.587174 0.493689 0.061 Uiso 1 1 calc R U . . .
H3C H 0.374640 0.619566 0.511785 0.061 Uiso 1 1 calc R U . . .
C35 C 0.6985(3) 0.8977(2) 0.6982(2) 0.0528(13) Uani 1 1 d . . . . .
H35A H 0.682285 0.943512 0.719697 0.063 Uiso 1 1 calc R U . . .
H35B H 0.653998 0.886257 0.652097 0.063 Uiso 1 1 calc R U . . .
C51 C 0.8779(3) 0.5242(2) 0.6443(2) 0.0468(12) Uani 1 1 d . . . . .
H51A H 0.858279 0.476732 0.657995 0.070 Uiso 1 1 calc R U . . .
H51B H 0.947751 0.528688 0.644011 0.070 Uiso 1 1 calc R U . . .
H51C H 0.842927 0.530531 0.596520 0.070 Uiso 1 1 calc R U . . .
C038 C 0.8834(3) 0.7777(2) 1.0424(2) 0.0484(12) Uani 1 1 d . . . . .
H038 H 0.879845 0.783332 1.091731 0.058 Uiso 1 1 calc R U . . .
C039 C 0.8536(3) 0.8296(2) 0.9984(2) 0.0482(12) Uani 1 1 d . . . . .
H039 H 0.827516 0.870265 1.017174 0.058 Uiso 1 1 calc R U . . .
C85 C 0.2141(3) 0.2325(3) 0.6729(2) 0.0493(12) Uani 1 1 d . . . . .
H85 H 0.189291 0.234677 0.716332 0.059 Uiso 1 1 calc R U . . .
C93 C 0.4494(4) 0.0405(2) 0.9517(2) 0.0471(12) Uani 1 1 d . . . . .
H93 H 0.414510 0.068227 0.918255 0.056 Uiso 1 1 calc R U . . .
C18 C 0.4885(3) 0.8716(3) 0.5306(2) 0.0583(14) Uani 1 1 d . . . . .
H18A H 0.522053 0.919506 0.543320 0.087 Uiso 1 1 calc R U . . .
H18B H 0.493409 0.856093 0.481288 0.087 Uiso 1 1 calc R U . . .
H18C H 0.518462 0.838163 0.562780 0.087 Uiso 1 1 calc R U . . .
C03D C 0.9178(3) 0.7187(3) 1.0154(2) 0.0551(13) Uani 1 1 d . . . . .
H03D H 0.936660 0.682413 1.045600 0.066 Uiso 1 1 calc R U . . .
C03E C 0.8970(3) 0.7631(3) 0.9005(2) 0.0605(15) Uani 1 1 d . . . . .
H03E H 0.901963 0.757993 0.851419 0.073 Uiso 1 1 calc R U . . .
C86 C 0.2391(4) 0.1690(3) 0.6456(2) 0.0608(14) Uani 1 1 d . . . . .
H86 H 0.231311 0.127067 0.669838 0.073 Uiso 1 1 calc R U . . .
C87 C 0.2755(3) 0.1659(3) 0.5826(2) 0.0642(15) Uani 1 1 d . . . . .
H87 H 0.292378 0.121897 0.562921 0.077 Uiso 1 1 calc R U . . .
C84 C 0.2246(3) 0.2919(3) 0.6387(3) 0.0697(16) Uani 1 1 d . . . . .
H84 H 0.206277 0.335594 0.657745 0.084 Uiso 1 1 calc R U . . .
C88 C 0.2872(4) 0.2282(4) 0.5486(3) 0.073(2) Uani 1 1 d . . . . .
H88 H 0.313379 0.227475 0.505703 0.088 Uiso 1 1 calc R U . . .
C03K C 0.9254(4) 0.7110(3) 0.9447(3) 0.0669(15) Uani 1 1 d . . . . .
H03K H 0.950397 0.669750 0.926133 0.080 Uiso 1 1 calc R U . . .
C89 C 0.2610(4) 0.2899(4) 0.5770(4) 0.087(2) Uani 1 1 d . . . . .
H89 H 0.268170 0.332431 0.553593 0.104 Uiso 1 1 calc R U . . .
C39 C 0.8284(10) 0.9797(8) 0.6598(9) 0.033(4) Uani 0.399(16) 1 d . . P B 1
H39A H 0.776521 0.991627 0.622589 0.049 Uiso 0.399(16) 1 calc R U P B 1
H39B H 0.888765 0.978662 0.640547 0.049 Uiso 0.399(16) 1 calc R U P B 1
H39C H 0.837388 1.015847 0.700343 0.049 Uiso 0.399(16) 1 calc R U P B 1
C42 C 0.8819(8) 0.8959(10) 0.7496(7) 0.042(4) Uani 0.399(16) 1 d . . P B 1
H42A H 0.880852 0.932459 0.788450 0.062 Uiso 0.399(16) 1 calc R U P B 1
H42B H 0.945544 0.899764 0.734982 0.062 Uiso 0.399(16) 1 calc R U P B 1
H42C H 0.869231 0.848411 0.766043 0.062 Uiso 0.399(16) 1 calc R U P B 1
C40 C 0.8006(7) 0.9583(5) 0.6237(6) 0.034(3) Uani 0.601(16) 1 d . . P B 2
H40A H 0.764005 0.934136 0.579046 0.051 Uiso 0.601(16) 1 calc R U P B 2
H40B H 0.867233 0.971957 0.617588 0.051 Uiso 0.601(16) 1 calc R U P B 2
H40C H 0.769912 1.001171 0.636319 0.051 Uiso 0.601(16) 1 calc R U P B 2
C37 C 0.8587(7) 0.9425(7) 0.7523(4) 0.046(3) Uani 0.601(16) 1 d . . P B 2
H37A H 0.829675 0.985886 0.765707 0.069 Uiso 0.601(16) 1 calc R U P B 2
H37B H 0.925514 0.955112 0.745900 0.069 Uiso 0.601(16) 1 calc R U P B 2
H37C H 0.858554 0.909770 0.790135 0.069 Uiso 0.601(16) 1 calc R U P B 2
C41 C 0.801(2) 0.8480(10) 0.6297(15) 0.062(8) Uani 0.44(3) 1 d . . P B 1
H41A H 0.775923 0.803299 0.646589 0.092 Uiso 0.44(3) 1 calc R U P B 1
H41B H 0.866523 0.843957 0.620569 0.092 Uiso 0.44(3) 1 calc R U P B 1
H41C H 0.758575 0.857339 0.585478 0.092 Uiso 0.44(3) 1 calc R U P B 1
C38 C 0.8455(9) 0.8386(5) 0.6623(8) 0.030(3) Uani 0.56(3) 1 d . . P B 2
H38A H 0.856555 0.809614 0.703140 0.045 Uiso 0.56(3) 1 calc R U P B 2
H38B H 0.907250 0.851376 0.646809 0.045 Uiso 0.56(3) 1 calc R U P B 2
H38C H 0.800837 0.811245 0.623000 0.045 Uiso 0.56(3) 1 calc R U P B 2
F38 F 0.9365(7) 0.3696(5) 0.4545(6) 0.051(4) Uani 0.363(15) 1 d . . P A 2
F35 F 1.0377(8) 0.4192(3) 0.5807(3) 0.044(2) Uani 0.66(3) 1 d . . P A 1
F40 F 1.0780(13) 0.3777(17) 0.513(3) 0.052(8) Uani 0.30(5) 1 d . U P A 2
C78 C 0.8650(3) 0.0720(2) 0.9371(2) 0.0376(10) Uani 1 1 d . . . . .
C77 C 0.5725(3) 0.3553(2) 0.6602(2) 0.0331(9) Uani 1 1 d D . . . .
C99 C 1.1667(11) 0.6781(9) 0.7358(11) 0.047(4) Uani 0.507(16) 1 d D U P C 1
H99 H 1.185677 0.631357 0.728458 0.057 Uiso 0.507(16) 1 calc R U P C 1
C107 C 1.1372(15) 0.7907(12) 0.6919(12) 0.072(6) Uani 0.507(16) 1 d D U P C 1
H107 H 1.137923 0.822772 0.655620 0.086 Uiso 0.507(16) 1 calc R U P C 1
C97 C 1.1649(15) 0.7227(15) 0.6806(9) 0.068(6) Uani 0.507(16) 1 d D U P C 1
H97 H 1.182214 0.706948 0.636466 0.082 Uiso 0.507(16) 1 calc R U P C 1
C103 C 1.1116(11) 0.7679(12) 0.8103(9) 0.056(4) Uani 0.507(16) 1 d D U P C 1
H103 H 1.093197 0.783703 0.854087 0.067 Uiso 0.507(16) 1 calc R U P C 1
C105 C 1.1085(12) 0.8127(8) 0.7552(13) 0.058(5) Uani 0.507(16) 1 d D U P C 1
H105 H 1.086561 0.858714 0.761090 0.069 Uiso 0.507(16) 1 calc R U P C 1
C101 C 1.1420(11) 0.6986(9) 0.8012(9) 0.052(4) Uani 0.507(16) 1 d D U P C 1
H101 H 1.145503 0.667296 0.838402 0.062 Uiso 0.507(16) 1 calc R U P C 1
C100 C 1.1583(11) 0.6789(10) 0.7660(12) 0.047(4) Uani 0.493(16) 1 d D U P C 2
H100 H 1.175638 0.633828 0.780837 0.056 Uiso 0.493(16) 1 calc R U P C 2
C98 C 1.1692(11) 0.6994(8) 0.6992(11) 0.042(4) Uani 0.493(16) 1 d D U P C 2
H98 H 1.192055 0.666048 0.667808 0.050 Uiso 0.493(16) 1 calc R U P C 2
C108 C 1.1488(11) 0.7656(12) 0.6748(8) 0.046(4) Uani 0.493(16) 1 d D U P C 2
H108 H 1.156836 0.777172 0.628309 0.055 Uiso 0.493(16) 1 calc R U P C 2
C106 C 1.1165(10) 0.8134(8) 0.7215(11) 0.045(4) Uani 0.493(16) 1 d D U P C 2
H106 H 1.103504 0.859627 0.707797 0.054 Uiso 0.493(16) 1 calc R U P C 2
C104 C 1.1028(11) 0.7944(9) 0.7884(9) 0.043(4) Uani 0.493(16) 1 d D U P C 2
H104 H 1.080497 0.828251 0.819618 0.052 Uiso 0.493(16) 1 calc R U P C 2
C102 C 1.1204(13) 0.7277(13) 0.8113(8) 0.056(5) Uani 0.493(16) 1 d D U P C 2
H102 H 1.107354 0.715076 0.856352 0.068 Uiso 0.493(16) 1 calc R U P C 2
F22 F 0.57994(17) 0.03905(11) 0.67321(14) 0.0422(8) Uani 0.945(4) 1 d D U P D 1
F18 F 0.5362(3) 0.08530(17) 0.76446(15) 0.0752(13) Uani 0.945(4) 1 d D U P D 1
F20 F 0.4546(2) 0.09479(15) 0.6622(2) 0.0803(14) Uani 0.945(4) 1 d D U P D 1
C76 C 0.5447(3) 0.0977(2) 0.6971(2) 0.0313(9) Uani 1 1 d D . . . .
F19 F 0.4683(19) 0.110(2) 0.7287(19) 0.027(8) Uani 0.055(4) 1 d D U P D 2
F21 F 0.496(3) 0.081(3) 0.6293(11) 0.036(9) Uani 0.055(4) 1 d D U P D 2
F17 F 0.587(3) 0.049(2) 0.738(3) 0.057(11) Uani 0.055(4) 1 d D U P D 2
C82 C 0.9726(3) 0.1045(2) 0.5104(2) 0.0374(10) Uani 1 1 d D . . . .
F30 F 1.0609(9) 0.0974(13) 0.5002(13) 0.094(7) Uani 0.354(15) 1 d D . P E 1
F32 F 0.9329(9) 0.0495(4) 0.5303(6) 0.039(3) Uani 0.354(15) 1 d D . P E 1
F34 F 0.9252(15) 0.1037(5) 0.4390(4) 0.079(5) Uani 0.354(15) 1 d D . P E 1
F31 F 1.0029(11) 0.0542(3) 0.5568(4) 0.092(4) Uani 0.646(15) 1 d D . P E 2
F33 F 0.8936(4) 0.0734(6) 0.4709(7) 0.129(6) Uani 0.644(19) 1 d D U . E 2
F29 F 1.0397(6) 0.1072(6) 0.4726(4) 0.053(2) Uani 0.646(15) 1 d D . P E 2
F2 F 1.1834(2) 0.49579(18) 0.86688(18) 0.0570(11) Uani 0.907(6) 1 d D . P F 1
F6 F 1.1491(2) 0.4674(2) 0.75668(15) 0.0642(13) Uani 0.907(6) 1 d D . P F 1
C80 C 1.1516(3) 0.4399(2) 0.8208(2) 0.0343(9) Uani 1 1 d D . . . .
F4 F 1.22090(19) 0.39634(16) 0.8233(2) 0.0660(13) Uani 0.907(6) 1 d D . P F 1
F3 F 1.2128(16) 0.4243(17) 0.8822(11) 0.058(8) Uani 0.093(6) 1 d D U P F 2
F7 F 1.160(3) 0.5105(8) 0.822(2) 0.070(14) Uani 0.065(8) 1 d D . . F 2
F5 F 1.1961(19) 0.4135(16) 0.7692(13) 0.054(8) Uani 0.093(6) 1 d D U P F 2
F24 F 0.6327(12) 0.4076(9) 0.6485(9) 0.048(3) Uani 0.605(19) 1 d D . P G 1
F28 F 0.5126(6) 0.3434(3) 0.5923(3) 0.048(2) Uani 0.605(19) 1 d D . P G 1
F26 F 0.5155(8) 0.3751(5) 0.7016(6) 0.062(3) Uani 0.605(19) 1 d D . P G 1
F23 F 0.6221(19) 0.4034(14) 0.6311(14) 0.050(5) Uani 0.395(19) 1 d D . P G 2
F25 F 0.5785(14) 0.3970(5) 0.7290(5) 0.054(4) Uani 0.395(19) 1 d D . P G 2
F27 F 0.4834(7) 0.3482(5) 0.6375(14) 0.091(8) Uani 0.395(19) 1 d D . P G 2

loop_
_atom_site_aniso_label
_atom_site_aniso_U_11
_atom_site_aniso_U_22
_atom_site_aniso_U_33
_atom_site_aniso_U_23
_atom_site_aniso_U_13
_atom_site_aniso_U_12
Cu1 0.0243(3) 0.0340(3) 0.0150(2) 0.00332(19) 0.00460(18) -0.0011(2)
Cu2 0.0273(3) 0.0378(3) 0.0154(2) -0.0011(2) 0.00627(19) -0.0076(2)
Cl1 0.0261(5) 0.0341(6) 0.0157(4) 0.0017(4) 0.0050(4) -0.0029(4)
F9 0.0295(13) 0.0337(14) 0.0345(12) -0.0103(10) 0.0107(10) 0.0040(10)
F8 0.0417(14) 0.0357(15) 0.0476(14) -0.0256(11) 0.0076(11) 0.0006(11)
F12 0.0382(15) 0.0600(18) 0.0471(14) 0.0081(12) 0.0192(12) -0.0130(13)
F10 0.0621(17) 0.081(2) 0.0198(12) 0.0041(12) 0.0123(11) 0.0316(14)
N2 0.0167(16) 0.0167(17) 0.0152(14) 0.0018(12) 0.0016(12) -0.0029(13)
F11 0.0544(17) 0.085(2) 0.0290(13) 0.0027(13) 0.0148(12) -0.0067(15)
F15 0.0550(17) 0.073(2) 0.0671(18) -0.0023(15) 0.0247(14) 0.0357(15)
N5 0.0171(16) 0.0173(17) 0.0179(14) 0.0038(12) 0.0037(12) -0.0015(13)
F16 0.0262(14) 0.074(2) 0.090(2) 0.0164(16) 0.0175(14) 0.0113(14)
N6 0.0148(16) 0.0264(18) 0.0210(15) -0.0047(13) 0.0034(12) 0.0021(13)
N3 0.0189(17) 0.0275(19) 0.0182(15) -0.0043(13) 0.0046(12) -0.0029(14)
N4 0.0169(17) 0.039(2) 0.0268(17) 0.0204(15) 0.0018(13) 0.0003(14)
F14 0.0698(19) 0.092(2) 0.103(2) 0.0666(19) 0.0517(17) 0.0608(18)
N1 0.0379(19) 0.0215(18) 0.0183(16) 0.0069(13) 0.0028(14) -0.0028(15)
C12 0.020(2) 0.016(2) 0.0175(17) 0.0003(15) 0.0019(14) -0.0014(15)
C54 0.0163(19) 0.0133(19) 0.0217(18) -0.0055(14) 0.0054(15) -0.0032(15)
C32 0.020(2) 0.017(2) 0.0172(17) 0.0008(15) -0.0010(14) -0.0030(16)
C55 0.0141(19) 0.016(2) 0.0219(18) -0.0059(15) 0.0028(14) -0.0026(15)
C44 0.0142(19) 0.019(2) 0.0194(17) 0.0031(15) 0.0026(14) -0.0021(15)
C8 0.0166(19) 0.019(2) 0.0133(16) -0.0008(14) 0.0060(14) -0.0028(15)
C56 0.024(2) 0.0123(19) 0.0188(17) 0.0001(14) 0.0031(15) -0.0030(16)
C61 0.0183(19) 0.016(2) 0.0197(18) -0.0037(15) 0.0030(14) -0.0010(15)
C62 0.018(2) 0.018(2) 0.0222(18) 0.0005(15) 0.0021(15) 0.0056(16)
C53 0.023(2) 0.014(2) 0.0123(16) -0.0052(14) 0.0045(14) 0.0008(16)
F36 0.16(3) 0.016(5) 0.054(10) -0.003(5) 0.074(16) -0.003(7)
F39 0.122(12) 0.039(4) 0.062(7) 0.020(4) 0.074(7) 0.018(5)
C6 0.0177(19) 0.017(2) 0.0216(18) -0.0001(15) 0.0063(15) -0.0009(15)
C9 0.0176(19) 0.018(2) 0.0211(18) 0.0026(15) 0.0061(15) 0.0010(15)
C57 0.023(2) 0.016(2) 0.0182(17) -0.0024(14) 0.0041(15) 0.0053(16)
C11 0.021(2) 0.018(2) 0.0193(18) -0.0001(15) 0.0046(15) 0.0025(16)
C45 0.018(2) 0.017(2) 0.028(2) 0.0016(16) 0.0075(16) 0.0015(16)
C52 0.0190(19) 0.015(2) 0.0169(17) 0.0020(14) 0.0021(14) 0.0026(15)
C66 0.020(2) 0.0151(19) 0.0188(17) -0.0011(14) 0.0019(14) 0.0012(15)
C64 0.0175(19) 0.017(2) 0.0240(18) 0.0004(15) -0.0033(15) -0.0016(15)
C10 0.023(2) 0.021(2) 0.0139(17) 0.0002(15) 0.0056(15) -0.0021(16)
C43 0.024(2) 0.023(2) 0.0206(18) 0.0078(15) 0.0042(15) 0.0036(17)
C63 0.0188(19) 0.018(2) 0.0170(17) -0.0001(15) 0.0029(14) -0.0017(16)
C58 0.021(2) 0.017(2) 0.0248(19) -0.0014(15) 0.0060(16) 0.0015(16)
C67 0.0187(19) 0.0136(19) 0.0201(17) -0.0028(14) 0.0053(14) -0.0026(15)
C30 0.023(2) 0.024(2) 0.0140(17) 0.0048(15) 0.0031(15) 0.0007(17)
C72 0.028(2) 0.027(2) 0.0206(18) -0.0044(16) 0.0126(16) -0.0023(17)
C75 0.0174(19) 0.022(2) 0.0155(17) 0.0004(14) 0.0044(14) 0.0027(16)
C20 0.035(2) 0.012(2) 0.0187(18) 0.0022(14) 0.0109(16) -0.0003(16)
C13 0.024(2) 0.018(2) 0.0164(18) 0.0007(15) 0.0004(15) -0.0061(16)
C29 0.035(2) 0.019(2) 0.0150(17) 0.0010(15) 0.0069(16) 0.0017(17)
C23 0.045(3) 0.026(2) 0.0208(19) -0.0015(16) 0.0180(18) 0.0030(19)
C73 0.025(2) 0.016(2) 0.0229(19) -0.0070(15) -0.0052(16) 0.0020(17)
C60 0.020(2) 0.017(2) 0.0282(19) -0.0011(16) 0.0105(16) -0.0036(16)
C59 0.022(2) 0.020(2) 0.0269(19) 0.0028(16) 0.0073(16) 0.0000(16)
C31 0.027(2) 0.017(2) 0.0167(18) -0.0020(15) 0.0001(15) -0.0019(16)
C65 0.024(2) 0.019(2) 0.0180(17) -0.0021(15) 0.0020(15) 0.0048(16)
C28 0.033(2) 0.023(2) 0.0169(18) 0.0016(15) 0.0078(16) 0.0024(17)
C68 0.026(2) 0.020(2) 0.030(2) 0.0065(16) 0.0104(17) 0.0012(17)
C71 0.022(2) 0.020(2) 0.0244(19) -0.0001(16) 0.0030(15) 0.0007(16)
C36 0.027(2) 0.017(2) 0.0222(19) 0.0098(16) 0.0062(16) 0.0011(16)
C33 0.020(2) 0.022(2) 0.0238(19) 0.0059(16) -0.0025(16) -0.0051(16)
C21 0.032(2) 0.028(2) 0.0233(19) 0.0030(16) 0.0090(17) 0.0053(18)
C70 0.022(2) 0.020(2) 0.029(2) -0.0082(16) 0.0088(16) -0.0034(16)
C24 0.038(2) 0.019(2) 0.0219(19) 0.0028(16) 0.0135(17) 0.0035(18)
C48 0.018(2) 0.042(3) 0.030(2) 0.0035(18) 0.0066(16) 0.0098(18)
C74 0.028(2) 0.021(2) 0.039(2) 0.0091(17) 0.0057(18) 0.0037(18)
C4 0.031(2) 0.023(2) 0.0239(19) -0.0064(16) 0.0050(17) -0.0057(17)
C81 0.036(3) 0.027(2) 0.022(2) -0.0049(17) 0.0010(17) 0.0021(19)
C22 0.039(2) 0.028(2) 0.027(2) 0.0003(17) 0.0178(19) 0.0061(19)
C69 0.023(2) 0.023(2) 0.037(2) 0.0054(17) 0.0109(17) 0.0060(17)
C5 0.029(2) 0.026(2) 0.0198(18) -0.0077(16) 0.0095(16) -0.0052(17)
C92 0.049(3) 0.028(3) 0.034(2) 0.0081(19) 0.017(2) 0.002(2)
C83 0.042(3) 0.027(3) 0.037(2) 0.005(2) 0.021(2) 0.005(2)
C14 0.047(3) 0.019(2) 0.028(2) 0.0032(17) 0.0008(18) 0.0079(19)
C47 0.027(2) 0.031(2) 0.0246(19) -0.0073(17) 0.0035(16) 0.0025(18)
C91 0.027(2) 0.037(3) 0.042(2) 0.018(2) 0.005(2) -0.002(2)
C16 0.035(2) 0.031(2) 0.027(2) 0.0103(18) 0.0016(18) 0.0078(19)
C7 0.057(3) 0.019(2) 0.023(2) 0.0006(16) 0.0082(19) 0.007(2)
F37 0.047(3) 0.050(4) 0.081(7) 0.035(4) -0.003(3) 0.012(3)
C25 0.056(3) 0.045(3) 0.0138(19) 0.0038(18) 0.0137(19) 0.011(2)
C27 0.036(2) 0.045(3) 0.023(2) 0.0069(18) 0.0055(18) 0.009(2)
C15 0.060(3) 0.024(2) 0.025(2) 0.0115(17) 0.0030(19) -0.001(2)
C90 0.044(3) 0.038(3) 0.025(2) 0.0090(19) -0.0002(19) -0.014(2)
F13 0.113(3) 0.073(2) 0.127(3) 0.078(2) 0.090(2) 0.0593(19)
C26 0.054(3) 0.058(3) 0.014(2) 0.0093(19) 0.0016(19) 0.013(2)
B1 0.018(2) 0.015(2) 0.019(2) -0.0004(16) 0.0025(16) 0.0005(17)
C34 0.052(3) 0.021(2) 0.041(2) 0.0050(19) 0.005(2) -0.003(2)
C49 0.031(2) 0.052(3) 0.042(2) 0.015(2) 0.018(2) 0.010(2)
C79 0.038(3) 0.041(3) 0.050(3) 0.021(2) 0.018(2) 0.016(2)
C46 0.047(3) 0.029(3) 0.059(3) 0.014(2) 0.031(2) 0.010(2)
C2 0.037(2) 0.029(3) 0.040(2) -0.0100(19) 0.0059(19) -0.0103(19)
C94 0.062(3) 0.031(3) 0.055(3) -0.009(2) 0.029(3) -0.008(2)
C19 0.051(3) 0.039(3) 0.031(2) 0.0163(19) 0.004(2) 0.009(2)
C1 0.047(3) 0.045(3) 0.030(2) -0.017(2) 0.004(2) 0.001(2)
C50 0.027(2) 0.071(4) 0.039(2) 0.016(2) 0.0032(19) 0.013(2)
C95 0.038(3) 0.049(3) 0.051(3) -0.015(2) 0.018(2) -0.009(2)
C032 0.034(3) 0.053(3) 0.048(3) 0.025(2) -0.014(2) -0.010(2)
C17 0.064(3) 0.040(3) 0.024(2) 0.0040(19) -0.003(2) 0.001(2)
C3 0.051(3) 0.041(3) 0.027(2) -0.0035(19) -0.0008(19) -0.001(2)
C35 0.037(3) 0.066(3) 0.070(3) 0.057(3) 0.024(2) 0.020(2)
C51 0.043(3) 0.057(3) 0.047(3) 0.000(2) 0.020(2) 0.022(2)
C038 0.060(3) 0.045(3) 0.034(2) 0.008(2) -0.005(2) -0.007(3)
C039 0.050(3) 0.043(3) 0.048(3) 0.009(2) -0.005(2) 0.001(2)
C85 0.033(3) 0.064(4) 0.053(3) 0.011(3) 0.014(2) -0.006(2)
C93 0.057(3) 0.048(3) 0.040(3) -0.002(2) 0.016(2) 0.012(3)
C18 0.052(3) 0.074(4) 0.058(3) 0.039(3) 0.016(2) 0.016(3)
C03D 0.069(4) 0.046(3) 0.043(3) 0.015(2) -0.017(2) 0.010(3)
C03E 0.047(3) 0.104(5) 0.027(2) 0.009(3) -0.001(2) 0.005(3)
C86 0.076(4) 0.065(4) 0.050(3) 0.029(3) 0.021(3) 0.019(3)
C87 0.060(3) 0.095(5) 0.041(3) 0.004(3) 0.009(3) 0.026(3)
C84 0.047(3) 0.056(4) 0.103(5) 0.014(3) 0.009(3) -0.011(3)
C88 0.037(3) 0.147(6) 0.034(3) 0.023(4) 0.009(2) -0.027(4)
C03K 0.074(4) 0.077(4) 0.049(3) -0.002(3) -0.003(3) 0.037(3)
C89 0.069(4) 0.099(6) 0.089(5) 0.049(4) 0.004(4) -0.033(4)
C39 0.035(7) 0.035(9) 0.029(8) 0.017(6) 0.004(6) -0.001(6)
C42 0.029(7) 0.036(10) 0.056(7) 0.017(7) -0.006(5) 0.002(6)
C40 0.043(6) 0.031(5) 0.036(6) 0.016(4) 0.022(5) 0.005(4)
C37 0.054(6) 0.040(7) 0.035(4) 0.006(4) -0.001(4) -0.025(5)
C41 0.091(18) 0.030(9) 0.072(13) -0.011(8) 0.063(12) -0.031(9)
C38 0.027(6) 0.026(5) 0.041(6) 0.008(4) 0.014(5) 0.008(4)
F38 0.056(6) 0.049(6) 0.044(7) 0.016(5) -0.001(5) -0.005(4)
F35 0.056(5) 0.025(3) 0.047(3) 0.000(2) 0.013(3) -0.017(2)
F40 0.021(9) 0.060(10) 0.076(15) 0.029(10) 0.013(7) -0.013(5)
C78 0.041(3) 0.033(3) 0.045(3) 0.015(2) 0.019(2) 0.010(2)
C77 0.026(2) 0.024(2) 0.049(2) 0.0076(19) 0.0033(18) 0.0018(18)
C99 0.030(6) 0.063(7) 0.046(8) -0.004(7) -0.004(6) 0.008(5)
C107 0.049(8) 0.078(10) 0.080(10) -0.008(8) 0.001(7) -0.008(7)
C97 0.055(8) 0.075(10) 0.075(8) 0.008(8) 0.016(7) -0.007(8)
C103 0.038(6) 0.057(9) 0.067(7) 0.012(7) -0.009(6) 0.001(7)
C105 0.039(7) 0.066(8) 0.061(9) 0.000(8) -0.011(7) 0.003(6)
C101 0.038(7) 0.054(8) 0.057(7) -0.021(6) 0.004(5) -0.001(6)
C100 0.019(6) 0.065(8) 0.051(9) 0.011(7) -0.002(6) -0.017(5)
C98 0.020(5) 0.045(7) 0.063(8) 0.018(6) 0.005(6) 0.006(5)
C108 0.026(6) 0.048(8) 0.060(7) -0.003(7) -0.001(5) -0.003(6)
C106 0.030(6) 0.059(7) 0.045(7) -0.009(6) 0.010(6) 0.002(5)
C104 0.041(6) 0.045(7) 0.041(7) 0.009(6) 0.006(6) -0.010(6)
C102 0.039(7) 0.052(9) 0.069(7) 0.002(7) -0.009(6) -0.012(7)
F22 0.0417(16) 0.0123(13) 0.073(2) -0.0024(12) 0.0162(14) -0.0042(11)
F18 0.121(3) 0.047(2) 0.0604(19) -0.0036(15) 0.050(2) -0.041(2)
F20 0.0228(16) 0.0326(19) 0.173(4) 0.030(2) -0.022(2) -0.0117(14)
C76 0.025(2) 0.023(2) 0.046(2) 0.0010(18) 0.0069(18) -0.0024(17)
F19 0.019(11) 0.025(15) 0.036(14) 0.010(12) 0.006(11) -0.013(9)
F21 0.029(15) 0.034(16) 0.041(8) -0.002(10) 0.008(8) -0.027(12)
F17 0.049(16) 0.043(14) 0.080(18) 0.028(14) 0.004(12) 0.008(11)
C82 0.048(3) 0.024(2) 0.042(2) -0.0097(18) 0.025(2) -0.008(2)
F30 0.055(6) 0.037(9) 0.198(19) -0.032(13) 0.069(8) -0.006(6)
F32 0.056(8) 0.016(4) 0.053(7) -0.005(4) 0.043(5) -0.007(4)
F34 0.178(14) 0.017(5) 0.036(4) -0.007(4) -0.001(6) 0.013(7)
F31 0.199(11) 0.028(3) 0.070(4) 0.000(3) 0.074(5) 0.034(5)
F33 0.047(4) 0.107(10) 0.205(12) -0.129(9) 0.006(5) -0.010(4)
F29 0.082(5) 0.026(3) 0.066(4) -0.005(3) 0.061(4) 0.007(3)
F2 0.044(2) 0.050(2) 0.068(2) -0.0323(17) 0.0174(18) -0.0317(16)
F6 0.044(2) 0.090(3) 0.0551(19) 0.0199(18) 0.0104(15) -0.0291(19)
C80 0.021(2) 0.034(2) 0.044(2) -0.0033(19) 0.0010(18) -0.0059(18)
F4 0.0194(16) 0.048(2) 0.130(4) 0.002(2) 0.0128(19) 0.0039(14)
F3 0.018(10) 0.089(18) 0.058(10) 0.004(11) -0.013(8) -0.012(11)
F7 0.04(3) 0.032(7) 0.14(4) 0.000(14) 0.03(3) -0.016(11)
F5 0.037(13) 0.057(15) 0.064(11) -0.020(11) 0.018(10) -0.026(11)
F24 0.034(4) 0.023(4) 0.080(9) 0.024(5) -0.016(4) -0.003(3)
F28 0.042(3) 0.042(3) 0.052(3) 0.015(2) -0.019(2) 0.008(2)
F26 0.079(7) 0.057(5) 0.074(5) 0.033(4) 0.050(5) 0.050(5)
F23 0.068(12) 0.040(7) 0.057(10) 0.034(7) 0.032(10) 0.023(7)
F25 0.086(10) 0.035(5) 0.053(5) 0.007(3) 0.025(5) 0.040(5)
F27 0.028(4) 0.030(5) 0.20(2) 0.014(8) -0.035(8) 0.001(4)

loop_
_atom_type_symbol
_atom_type_description
_atom_type_scat_dispersion_real
_atom_type_scat_dispersion_imag
_atom_type_scat_source
C C 0.0033 0.0016 'International Tables Vol C Tables 4.2.6.8 and 6.1.1.4'
H H 0.0000 0.0000 'International Tables Vol C Tables 4.2.6.8 and 6.1.1.4'
B B 0.0013 0.0007 'International Tables Vol C Tables 4.2.6.8 and 6.1.1.4'
Cl Cl 0.1484 0.1585 'International Tables Vol C Tables 4.2.6.8 and 6.1.1.4'
Cu Cu 0.3201 1.2651 'International Tables Vol C Tables 4.2.6.8 and 6.1.1.4'
F F 0.0171 0.0103 'International Tables Vol C Tables 4.2.6.8 and 6.1.1.4'
N N 0.0061 0.0033 'International Tables Vol C Tables 4.2.6.8 and 6.1.1.4'

loop_
_exptl_crystal_face_index_h
_exptl_crystal_face_index_k
_exptl_crystal_face_index_l
_exptl_crystal_face_perp_dist
1.00 -1.00 0.00 0.0150
-1.00 -1.00 0.00 0.0720
2.00 2.00 -1.00 0.0670
1.00 -1.00 -1.00 0.0100
-1.00 1.00 1.00 0.0930
1.00 -2.00 -2.00 0.0050
-1.00 2.00 2.00 0.0820
0.00 -2.00 -1.00 0.0420
0.00 2.00 1.00 0.0770
0.00 -1.00 -2.00 0.0200
0.00 1.00 2.00 0.0380
0.00 0.00 -1.00 0.0120
0.00 0.00 1.00 0.0160
-1.00 2.00 -2.00 0.0920
-2.00 -1.00 -1.00 0.0640
2.00 2.00 1.00 0.0550
2.00 1.00 1.00 0.0440

loop_
_geom_angle_atom_site_label_1
_geom_angle_atom_site_label_2
_geom_angle_atom_site_label_3
_geom_angle
_geom_angle_site_symmetry_1
_geom_angle_site_symmetry_3
_geom_angle_publ_flag
Cl1 Cu1 Cu2 50.62(3) . . ?
Cl1 Cu1 N4 108.19(7) . . ?
N5 Cu1 Cu2 95.38(8) . . ?
N5 Cu1 Cl1 145.28(8) . . ?
N5 Cu1 N6 76.14(10) . . ?
N5 Cu1 N4 75.32(11) . . ?
N6 Cu1 Cu2 117.68(7) . . ?
N6 Cu1 Cl1 110.79(7) . . ?
N6 Cu1 N4 140.59(10) . . ?
N4 Cu1 Cu2 91.59(7) . . ?
Cl1 Cu2 Cu1 50.18(3) . . ?
Cl1 Cu2 N3 96.26(7) . . ?
Cl1 Cu2 N1 124.32(7) . . ?
N2 Cu2 Cu1 99.16(8) . . ?
N2 Cu2 Cl1 148.33(8) . . ?
N2 Cu2 N3 74.52(10) . . ?
N2 Cu2 N1 73.93(10) . . ?
N3 Cu2 Cu1 92.08(7) . . ?
N3 Cu2 N1 138.64(10) . . ?
N1 Cu2 Cu1 118.79(7) . . ?
Cu1 Cl1 Cu2 79.19(3) . . ?
C12 N2 Cu2 120.7(2) . . ?
C8 N2 Cu2 118.7(2) . . ?
C8 N2 C12 119.7(3) . . ?
C32 N5 Cu1 119.5(2) . . ?
C44 N5 Cu1 119.7(2) . . ?
C44 N5 C32 120.9(3) . . ?
C45 N6 Cu1 113.1(2) . . ?
C45 N6 C47 122.0(3) . . ?
C47 N6 Cu1 122.9(2) . . ?
C6 N3 Cu2 110.9(2) . . ?
C6 N3 C5 123.5(3) . . ?
C5 N3 Cu2 123.8(2) . . ?
C33 N4 Cu1 111.3(2) . . ?
C33 N4 C35 121.6(3) . . ?
C35 N4 Cu1 123.5(3) . . ?
C13 N1 Cu2 109.9(2) . . ?
C13 N1 C15 116.8(3) . . ?
C15 N1 Cu2 133.2(2) . . ?
N2 C12 C11 120.8(3) . . ?
N2 C12 C13 114.6(3) . . ?
C11 C12 C13 124.6(3) . . ?
C58 C54 C59 114.6(3) . . ?
C58 C54 B1 121.2(3) . . ?
C59 C54 B1 124.0(3) . . ?
N5 C32 C31 120.6(3) . . ?
N5 C32 C33 113.5(3) . . ?
C31 C32 C33 125.9(3) . . ?
C61 C55 C60 115.6(3) . . ?
C61 C55 B1 122.7(3) . . ?
C60 C55 B1 121.6(3) . . ?
N5 C44 C45 113.2(3) . . ?
N5 C44 C43 120.9(3) . . ?
C43 C44 C45 125.8(3) . . ?
N2 C8 C6 114.8(3) . . ?
N2 C8 C9 121.8(3) . . ?
C9 C8 C6 123.5(3) . . ?
C53 C56 H56 118.7 . . ?
C66 C56 H56 118.7 . . ?
C66 C56 C53 122.5(3) . . ?
C55 C61 H61 118.7 . . ?
C71 C61 C55 122.6(3) . . ?
C71 C61 H61 118.7 . . ?
C52 C62 H62 118.4 . . ?
C64 C62 H62 118.4 . . ?
C64 C62 C52 123.2(3) . . ?
C56 C53 B1 119.6(3) . . ?
C57 C53 C56 115.7(3) . . ?
C57 C53 B1 124.6(3) . . ?
N3 C6 C8 115.6(3) . . ?
N3 C6 C7 127.3(3) . . ?
C8 C6 C7 117.0(3) . . ?
C8 C9 H9 120.3 . . ?
C8 C9 C10 119.3(3) . . ?
C10 C9 H9 120.3 . . ?
C53 C57 H57 118.8 . . ?
C53 C57 C67 122.3(3) . . ?
C67 C57 H57 118.8 . . ?
C12 C11 H11 120.0 . . ?
C12 C11 C10 120.0(3) . . ?
C10 C11 H11 120.0 . . ?
N6 C45 C44 115.2(3) . . ?
N6 C45 C46 127.0(3) . . ?
C44 C45 C46 117.8(3) . . ?
C62 C52 B1 122.8(3) . . ?
C63 C52 C62 114.5(3) . . ?
C63 C52 B1 122.5(3) . . ?
C56 C66 C77 120.7(3) . . ?
C75 C66 C56 120.6(3) . . ?
C75 C66 C77 118.7(3) . . ?
C62 C64 C80 119.3(3) . . ?
C73 C64 C62 120.3(3) . . ?
C73 C64 C80 120.4(3) . . ?
C9 C10 C20 121.6(3) . . ?
C11 C10 C9 117.8(3) . . ?
C11 C10 C20 120.5(3) . . ?
C44 C43 H43 120.6 . . ?
C44 C43 C30 118.8(3) . . ?
C30 C43 H43 120.6 . . ?
C52 C63 H63 118.5 . . ?
C65 C63 C52 123.1(3) . . ?
C65 C63 H63 118.5 . . ?
C54 C58 H58 118.1 . . ?
C68 C58 C54 123.8(3) . . ?
C68 C58 H58 118.1 . . ?
C57 C67 C76 119.2(3) . . ?
C75 C67 C57 120.6(3) . . ?
C75 C67 C76 120.1(3) . . ?
C43 C30 C28 121.0(3) . . ?
C31 C30 C43 118.7(3) . . ?
C31 C30 C28 120.3(3) . . ?
C71 C72 H72 120.7 . . ?
C71 C72 C70 118.5(3) . . ?
C70 C72 H72 120.7 . . ?
C66 C75 H75 120.9 . . ?
C67 C75 C66 118.3(3) . . ?
C67 C75 H75 120.9 . . ?
C29 C20 C10 124.6(3) . . ?
C21 C20 C10 115.4(3) . . ?
C21 C20 C29 120.0(3) . . ?
N1 C13 C12 117.0(3) . . ?
N1 C13 C14 124.8(3) . . ?
C12 C13 C14 118.1(3) . . ?
C28 C29 C20 126.2(3) . . ?
C28 C29 C24 117.1(3) . . ?
C24 C29 C20 116.6(3) . . ?
C24 C23 H23 119.4 . . ?
C22 C23 H23 119.4 . . ?
C22 C23 C24 121.1(3) . . ?
C64 C73 H73 120.7 . . ?
C64 C73 C65 118.5(3) . . ?
C65 C73 H73 120.7 . . ?
C55 C60 H60 118.8 . . ?
C70 C60 C55 122.5(3) . . ?
C70 C60 H60 118.8 . . ?
C54 C59 H59 118.7 . . ?
C69 C59 C54 122.5(3) . . ?
C69 C59 H59 118.7 . . ?
C32 C31 C30 119.1(3) . . ?
C32 C31 H31 120.4 . . ?
C30 C31 H31 120.4 . . ?
C63 C65 C73 120.3(3) . . ?
C63 C65 C81 120.6(3) . . ?
C73 C65 C81 119.1(3) . . ?
C29 C28 C30 123.2(3) . . ?
C27 C28 C30 116.8(3) . . ?
C27 C28 C29 120.0(3) . . ?
C58 C68 C74 120.1(3) . . ?
C58 C68 C78 120.2(3) . . ?
C74 C68 C78 119.7(3) . . ?
C61 C71 C83 120.5(3) . . ?
C72 C71 C61 120.4(3) . . ?
C72 C71 C83 119.0(3) . . ?
C35 C36 C39 113.4(6) . . ?
C35 C36 C42 115.0(5) . . ?
C35 C36 C40 106.3(4) . . ?
C35 C36 C38 116.4(5) . . ?
C39 C36 C42 106.3(7) . . ?
C37 C36 C35 104.5(5) . . ?
C37 C36 C40 110.2(5) . . ?
C37 C36 C38 110.4(9) . . ?
C41 C36 C35 101.4(10) . . ?
C41 C36 C39 113.3(11) . . ?
C41 C36 C42 107.5(18) . . ?
C38 C36 C40 109.0(7) . . ?
N4 C33 C32 115.4(3) . . ?
N4 C33 C34 126.9(3) . . ?
C32 C33 C34 117.6(3) . . ?
C20 C21 H21 118.8 . . ?
C20 C21 C22 122.3(3) . . ?
C22 C21 H21 118.8 . . ?
C72 C70 C60 120.3(3) . . ?
C72 C70 C82 119.1(3) . . ?
C60 C70 C82 120.6(3) . . ?
C23 C24 C29 120.4(3) . . ?
C23 C24 C25 119.7(3) . . ?
C25 C24 C29 119.9(3) . . ?
C47 C48 C51 107.5(3) . . ?
C49 C48 C47 110.7(3) . . ?
C49 C48 C50 109.9(3) . . ?
C49 C48 C51 110.2(3) . . ?
C50 C48 C47 110.0(3) . . ?
C50 C48 C51 108.4(3) . . ?
C68 C74 H74 121.0 . . ?
C69 C74 C68 117.9(3) . . ?
C69 C74 H74 121.0 . . ?
C2 C4 C5 109.7(3) . . ?
C2 C4 C1 109.5(3) . . ?
C2 C4 C3 110.2(3) . . ?
C1 C4 C5 107.3(3) . . ?
C3 C4 C5 110.3(3) . . ?
C3 C4 C1 109.7(3) . . ?
F9 C81 F8 106.7(3) . . ?
F9 C81 F10 105.9(3) . . ?
F9 C81 C65 113.0(3) . . ?
F8 C81 C65 112.9(3) . . ?
F10 C81 F8 105.6(3) . . ?
F10 C81 C65 112.2(3) . . ?
C23 C22 C21 119.5(4) . . ?
C23 C22 H22 120.3 . . ?
C21 C22 H22 120.3 . . ?
C59 C69 C79 119.4(3) . . ?
C74 C69 C59 121.1(3) . . ?
C74 C69 C79 119.5(3) . . ?
N3 C5 C4 111.6(3) . . ?
N3 C5 H5A 109.3 . . ?
N3 C5 H5B 109.3 . . ?
C4 C5 H5A 109.3 . . ?
C4 C5 H5B 109.3 . . ?
H5A C5 H5B 108.0 . . ?
C91 C92 H92 120.0 . . ?
C91 C92 C90 119.9(4) . 2_667 ?
C90 C92 H92 120.0 2_667 . ?
F36 C83 C71 118.6(5) . . ?
F36 C83 F38 100.4(16) . . ?
F36 C83 F40 111(2) . . ?
F39 C83 C71 114.1(5) . . ?
F39 C83 F37 113.7(12) . . ?
F39 C83 F35 103.2(12) . . ?
F37 C83 C71 112.1(4) . . ?
F37 C83 F35 102.9(7) . . ?
F38 C83 C71 111.2(4) . . ?
F35 C83 C71 109.7(4) . . ?
F40 C83 C71 114.3(11) . . ?
F40 C83 F38 99.1(19) . . ?
C13 C14 H14A 109.5 . . ?
C13 C14 H14B 109.5 . . ?
C13 C14 H14C 109.5 . . ?
H14A C14 H14B 109.5 . . ?
H14A C14 H14C 109.5 . . ?
H14B C14 H14C 109.5 . . ?
N6 C47 C48 112.4(3) . . ?
N6 C47 H47A 109.1 . . ?
N6 C47 H47B 109.1 . . ?
C48 C47 H47A 109.1 . . ?
C48 C47 H47B 109.1 . . ?
H47A C47 H47B 107.9 . . ?
C92 C91 H91 119.8 . . ?
C92 C91 C90 120.4(4) . . ?
C90 C91 H91 119.8 . . ?
C15 C16 C19 107.9(3) . . ?
C15 C16 C18 109.2(3) . . ?
C19 C16 C18 107.0(3) . . ?
C17 C16 C15 113.2(3) . . ?
C17 C16 C19 110.7(3) . . ?
C17 C16 C18 108.7(3) . . ?
C6 C7 H7A 109.5 . . ?
C6 C7 H7B 109.5 . . ?
C6 C7 H7C 109.5 . . ?
H7A C7 H7B 109.5 . . ?
H7A C7 H7C 109.5 . . ?
H7B C7 H7C 109.5 . . ?
C24 C25 H25 119.4 . . ?
C26 C25 C24 121.2(3) . . ?
C26 C25 H25 119.4 . . ?
C28 C27 H27 119.0 . . ?
C28 C27 C26 122.0(4) . . ?
C26 C27 H27 119.0 . . ?
N1 C15 C16 115.7(3) . . ?
N1 C15 H15A 108.4 . . ?
N1 C15 H15B 108.4 . . ?
C16 C15 H15A 108.4 . . ?
C16 C15 H15B 108.4 . . ?
H15A C15 H15B 107.4 . . ?
C92 C90 H90 120.2 2_667 . ?
C91 C90 C92 119.6(4) . 2_667 ?
C91 C90 H90 120.2 . . ?
C25 C26 C27 119.8(4) . . ?
C25 C26 H26 120.1 . . ?
C27 C26 H26 120.1 . . ?
C55 B1 C54 112.3(3) . . ?
C53 B1 C54 112.8(3) . . ?
C53 B1 C55 105.8(3) . . ?
C53 B1 C52 110.7(3) . . ?
C52 B1 C54 104.3(2) . . ?
C52 B1 C55 111.1(3) . . ?
C33 C34 H34A 109.5 . . ?
C33 C34 H34B 109.5 . . ?
C33 C34 H34C 109.5 . . ?
H34A C34 H34B 109.5 . . ?
H34A C34 H34C 109.5 . . ?
H34B C34 H34C 109.5 . . ?
C48 C49 H49A 109.5 . . ?
C48 C49 H49B 109.5 . . ?
C48 C49 H49C 109.5 . . ?
H49A C49 H49B 109.5 . . ?
H49A C49 H49C 109.5 . . ?
H49B C49 H49C 109.5 . . ?
F15 C79 F16 105.2(3) . . ?
F15 C79 F14 106.1(4) . . ?
F15 C79 C69 113.1(3) . . ?
F16 C79 C69 112.2(4) . . ?
F14 C79 F16 106.1(4) . . ?
F14 C79 C69 113.5(3) . . ?
C45 C46 H46A 109.5 . . ?
C45 C46 H46B 109.5 . . ?
C45 C46 H46C 109.5 . . ?
H46A C46 H46B 109.5 . . ?
H46A C46 H46C 109.5 . . ?
H46B C46 H46C 109.5 . . ?
C4 C2 H2A 109.5 . . ?
C4 C2 H2B 109.5 . . ?
C4 C2 H2C 109.5 . . ?
H2A C2 H2B 109.5 . . ?
H2A C2 H2C 109.5 . . ?
H2B C2 H2C 109.5 . . ?
C95 C94 H94 120.0 . . ?
C95 C94 C93 119.9(4) . . ?
C93 C94 H94 120.0 . . ?
C16 C19 H19A 109.5 . . ?
C16 C19 H19B 109.5 . . ?
C16 C19 H19C 109.5 . . ?
H19A C19 H19B 109.5 . . ?
H19A C19 H19C 109.5 . . ?
H19B C19 H19C 109.5 . . ?
C4 C1 H1A 109.5 . . ?
C4 C1 H1B 109.5 . . ?
C4 C1 H1C 109.5 . . ?
H1A C1 H1B 109.5 . . ?
H1A C1 H1C 109.5 . . ?
H1B C1 H1C 109.5 . . ?
C48 C50 H50A 109.5 . . ?
C48 C50 H50B 109.5 . . ?
C48 C50 H50C 109.5 . . ?
H50A C50 H50B 109.5 . . ?
H50A C50 H50C 109.5 . . ?
H50B C50 H50C 109.5 . . ?
C94 C95 H95 119.8 . . ?
C94 C95 C93 120.4(4) . 2_657 ?
C93 C95 H95 119.8 2_657 . ?
C039 C032 H032 119.8 . . ?
C039 C032 C03E 120.3(4) . . ?
C03E C032 H032 119.8 . . ?
C16 C17 H17A 109.5 . . ?
C16 C17 H17B 109.5 . . ?
C16 C17 H17C 109.5 . . ?
H17A C17 H17B 109.5 . . ?
H17A C17 H17C 109.5 . . ?
H17B C17 H17C 109.5 . . ?
C4 C3 H3A 109.5 . . ?
C4 C3 H3B 109.5 . . ?
C4 C3 H3C 109.5 . . ?
H3A C3 H3B 109.5 . . ?
H3A C3 H3C 109.5 . . ?
H3B C3 H3C 109.5 . . ?
N4 C35 C36 113.9(3) . . ?
N4 C35 H35A 108.8 . . ?
N4 C35 H35B 108.8 . . ?
C36 C35 H35A 108.8 . . ?
C36 C35 H35B 108.8 . . ?
H35A C35 H35B 107.7 . . ?
C48 C51 H51A 109.5 . . ?
C48 C51 H51B 109.5 . . ?
C48 C51 H51C 109.5 . . ?
H51A C51 H51B 109.5 . . ?
H51A C51 H51C 109.5 . . ?
H51B C51 H51C 109.5 . . ?
C039 C038 H038 120.0 . . ?
C03D C038 H038 120.0 . . ?
C03D C038 C039 120.0(4) . . ?
C032 C039 C038 120.1(5) . . ?
C032 C039 H039 120.0 . . ?
C038 C039 H039 120.0 . . ?
C86 C85 H85 119.9 . . ?
C84 C85 H85 119.9 . . ?
C84 C85 C86 120.3(5) . . ?
C94 C93 H93 120.2 . . ?
C95 C93 C94 119.7(4) 2_657 . ?
C95 C93 H93 120.2 2_657 . ?
C16 C18 H18A 109.5 . . ?
C16 C18 H18B 109.5 . . ?
C16 C18 H18C 109.5 . . ?
H18A C18 H18B 109.5 . . ?
H18A C18 H18C 109.5 . . ?
H18B C18 H18C 109.5 . . ?
C038 C03D H03D 119.8 . . ?
C038 C03D C03K 120.3(4) . . ?
C03K C03D H03D 119.8 . . ?
C032 C03E H03E 120.4 . . ?
C032 C03E C03K 119.2(4) . . ?
C03K C03E H03E 120.4 . . ?
C85 C86 H86 120.0 . . ?
C85 C86 C87 119.9(5) . . ?
C87 C86 H86 120.0 . . ?
C86 C87 H87 120.6 . . ?
C86 C87 C88 118.9(5) . . ?
C88 C87 H87 120.6 . . ?
C85 C84 H84 119.7 . . ?
C85 C84 C89 120.6(6) . . ?
C89 C84 H84 119.7 . . ?
C87 C88 H88 120.3 . . ?
C89 C88 C87 119.4(5) . . ?
C89 C88 H88 120.3 . . ?
C03D C03K C03E 120.0(5) . . ?
C03D C03K H03K 120.0 . . ?
C03E C03K H03K 120.0 . . ?
C84 C89 H89 119.6 . . ?
C88 C89 C84 120.9(6) . . ?
C88 C89 H89 119.6 . . ?
C36 C39 H39A 109.5 . . ?
C36 C39 H39B 109.5 . . ?
C36 C39 H39C 109.5 . . ?
H39A C39 H39B 109.5 . . ?
H39A C39 H39C 109.5 . . ?
H39B C39 H39C 109.5 . . ?
C36 C42 H42A 109.5 . . ?
C36 C42 H42B 109.5 . . ?
C36 C42 H42C 109.5 . . ?
H42A C42 H42B 109.5 . . ?
H42A C42 H42C 109.5 . . ?
H42B C42 H42C 109.5 . . ?
C36 C40 H40A 109.5 . . ?
C36 C40 H40B 109.5 . . ?
C36 C40 H40C 109.5 . . ?
H40A C40 H40B 109.5 . . ?
H40A C40 H40C 109.5 . . ?
H40B C40 H40C 109.5 . . ?
C36 C37 H37A 109.5 . . ?
C36 C37 H37B 109.5 . . ?
C36 C37 H37C 109.5 . . ?
H37A C37 H37B 109.5 . . ?
H37A C37 H37C 109.5 . . ?
H37B C37 H37C 109.5 . . ?
C36 C41 H41A 109.5 . . ?
C36 C41 H41B 109.5 . . ?
C36 C41 H41C 109.5 . . ?
H41A C41 H41B 109.5 . . ?
H41A C41 H41C 109.5 . . ?
H41B C41 H41C 109.5 . . ?
C36 C38 H38A 109.5 . . ?
C36 C38 H38B 109.5 . . ?
C36 C38 H38C 109.5 . . ?
H38A C38 H38B 109.5 . . ?
H38A C38 H38C 109.5 . . ?
H38B C38 H38C 109.5 . . ?
F12 C78 C68 112.7(3) . . ?
F11 C78 F12 104.9(3) . . ?
F11 C78 C68 112.8(3) . . ?
F13 C78 F12 106.0(3) . . ?
F13 C78 F11 106.6(3) . . ?
F13 C78 C68 113.2(3) . . ?
F24 C77 C66 113.7(10) . . ?
F24 C77 F28 100.3(8) . . ?
F28 C77 C66 108.8(4) . . ?
F26 C77 C66 115.7(4) . . ?
F26 C77 F24 112.5(11) . . ?
F26 C77 F28 104.1(5) . . ?
F23 C77 C66 116.8(14) . . ?
F23 C77 F25 96.0(13) . . ?
F25 C77 C66 105.7(5) . . ?
F27 C77 C66 116.5(5) . . ?
F27 C77 F23 115.4(14) . . ?
F27 C77 F25 102.1(8) . . ?
C97 C99 H99 118.4 . . ?
C101 C99 H99 118.4 . . ?
C101 C99 C97 123.2(16) . . ?
C97 C107 H107 119.5 . . ?
C97 C107 C105 121.0(17) . . ?
C105 C107 H107 119.5 . . ?
C99 C97 H97 121.0 . . ?
C107 C97 C99 118.0(16) . . ?
C107 C97 H97 121.0 . . ?
C105 C103 H103 120.0 . . ?
C105 C103 C101 119.9(14) . . ?
C101 C103 H103 120.0 . . ?
C107 C105 C103 120.5(15) . . ?
C107 C105 H105 119.8 . . ?
C103 C105 H105 119.8 . . ?
C99 C101 C103 117.4(15) . . ?
C99 C101 H101 121.3 . . ?
C103 C101 H101 121.3 . . ?
C98 C100 H100 121.4 . . ?
C98 C100 C102 117.3(15) . . ?
C102 C100 H100 121.4 . . ?
C100 C98 H98 117.7 . . ?
C100 C98 C108 124.6(16) . . ?
C108 C98 H98 117.7 . . ?
C98 C108 H108 121.6 . . ?
C106 C108 C98 116.7(15) . . ?
C106 C108 H108 121.6 . . ?
C108 C106 H106 119.8 . . ?
C108 C106 C104 120.5(15) . . ?
C104 C106 H106 119.8 . . ?
C106 C104 H104 118.9 . . ?
C102 C104 C106 122.3(14) . . ?
C102 C104 H104 118.9 . . ?
C100 C102 H102 120.7 . . ?
C104 C102 C100 118.5(14) . . ?
C104 C102 H102 120.7 . . ?
F22 C76 C67 114.8(3) . . ?
F22 C76 F18 103.3(3) . . ?
F18 C76 C67 112.3(3) . . ?
F20 C76 C67 114.8(3) . . ?
F20 C76 F22 105.4(3) . . ?
F20 C76 F18 105.1(4) . . ?
F19 C76 C67 111.2(16) . . ?
F19 C76 F21 98(2) . . ?
F19 C76 F17 101(2) . . ?
F21 C76 C67 104.5(18) . . ?
F17 C76 C67 116(2) . . ?
F17 C76 F21 123(3) . . ?
F30 C82 C70 114.2(11) . . ?
F30 C82 F34 100.0(9) . . ?
F32 C82 C70 116.0(5) . . ?
F32 C82 F30 113.0(11) . . ?
F32 C82 F34 101.9(7) . . ?
F34 C82 C70 109.6(6) . . ?
F31 C82 C70 111.1(4) . . ?
F33 C82 C70 115.0(4) . . ?
F33 C82 F31 104.2(6) . . ?
F29 C82 C70 115.3(6) . . ?
F29 C82 F31 101.4(6) . . ?
F29 C82 F33 108.4(7) . . ?
F2 C80 C64 115.0(3) . . ?
F2 C80 F6 103.2(3) . . ?
F6 C80 C64 112.3(3) . . ?
F4 C80 C64 113.3(3) . . ?
F4 C80 F2 108.0(3) . . ?
F4 C80 F6 104.0(3) . . ?
F3 C80 C64 102.9(11) . . ?
F7 C80 C64 118.0(19) . . ?
F7 C80 F3 105.3(18) . . ?
F7 C80 F5 108.5(18) . . ?
F5 C80 C64 118.1(12) . . ?
F5 C80 F3 101.7(15) . . ?

loop_
_geom_bond_atom_site_label_1
_geom_bond_atom_site_label_2
_geom_bond_distance
_geom_bond_site_symmetry_2
_geom_bond_publ_flag
Cu1 Cu2 2.8347(7) . ?
Cu1 Cl1 2.2166(9) . ?
Cu1 N5 1.987(3) . ?
Cu1 N6 2.184(3) . ?
Cu1 N4 2.227(3) . ?
Cu2 Cl1 2.2308(10) . ?
Cu2 N2 2.002(3) . ?
Cu2 N3 2.301(3) . ?
Cu2 N1 2.364(3) . ?
F9 C81 1.340(4) . ?
F8 C81 1.346(4) . ?
F12 C78 1.340(4) . ?
F10 C81 1.345(4) . ?
N2 C12 1.342(4) . ?
N2 C8 1.342(4) . ?
F11 C78 1.330(4) . ?
F15 C79 1.331(5) . ?
N5 C32 1.345(4) . ?
N5 C44 1.336(4) . ?
F16 C79 1.337(5) . ?
N6 C45 1.286(4) . ?
N6 C47 1.463(4) . ?
N3 C6 1.277(4) . ?
N3 C5 1.454(4) . ?
N4 C33 1.288(4) . ?
N4 C35 1.459(4) . ?
F14 C79 1.334(4) . ?
N1 C13 1.283(4) . ?
N1 C15 1.479(4) . ?
C12 C11 1.389(4) . ?
C12 C13 1.497(4) . ?
C54 C58 1.398(4) . ?
C54 C59 1.401(4) . ?
C54 B1 1.657(5) . ?
C32 C31 1.384(4) . ?
C32 C33 1.484(4) . ?
C55 C61 1.396(4) . ?
C55 C60 1.400(4) . ?
C55 B1 1.652(5) . ?
C44 C45 1.497(4) . ?
C44 C43 1.386(4) . ?
C8 C6 1.500(4) . ?
C8 C9 1.382(4) . ?
C56 H56 0.9500 . ?
C56 C53 1.400(4) . ?
C56 C66 1.395(4) . ?
C61 H61 0.9500 . ?
C61 C71 1.389(4) . ?
C62 H62 0.9500 . ?
C62 C52 1.406(4) . ?
C62 C64 1.388(4) . ?
C53 C57 1.392(4) . ?
C53 B1 1.640(5) . ?
F36 C83 1.268(11) . ?
F39 C83 1.293(10) . ?
C6 C7 1.512(5) . ?
C9 H9 0.9500 . ?
C9 C10 1.394(4) . ?
C57 H57 0.9500 . ?
C57 C67 1.402(4) . ?
C11 H11 0.9500 . ?
C11 C10 1.391(4) . ?
C45 C46 1.503(5) . ?
C52 C63 1.403(4) . ?
C52 B1 1.646(5) . ?
C66 C75 1.386(4) . ?
C66 C77 1.487(5) . ?
C64 C73 1.382(4) . ?
C64 C80 1.473(5) . ?
C10 C20 1.496(4) . ?
C43 H43 0.9500 . ?
C43 C30 1.402(5) . ?
C63 H63 0.9500 . ?
C63 C65 1.386(4) . ?
C58 H58 0.9500 . ?
C58 C68 1.385(4) . ?
C67 C75 1.383(4) . ?
C67 C76 1.474(4) . ?
C30 C31 1.392(4) . ?
C30 C28 1.488(4) . ?
C72 H72 0.9500 . ?
C72 C71 1.385(5) . ?
C72 C70 1.387(5) . ?
C75 H75 0.9500 . ?
C20 C29 1.442(5) . ?
C20 C21 1.369(5) . ?
C13 C14 1.505(5) . ?
C29 C28 1.437(5) . ?
C29 C24 1.439(4) . ?
C23 H23 0.9500 . ?
C23 C24 1.408(5) . ?
C23 C22 1.357(5) . ?
C73 H73 0.9500 . ?
C73 C65 1.392(5) . ?
C60 H60 0.9500 . ?
C60 C70 1.391(4) . ?
C59 H59 0.9500 . ?
C59 C69 1.390(5) . ?
C31 H31 0.9500 . ?
C65 C81 1.492(5) . ?
C28 C27 1.373(5) . ?
C68 C74 1.387(5) . ?
C68 C78 1.490(5) . ?
C71 C83 1.495(5) . ?
C36 C35 1.513(5) . ?
C36 C39 1.517(13) . ?
C36 C42 1.576(11) . ?
C36 C40 1.554(9) . ?
C36 C37 1.494(8) . ?
C36 C41 1.468(13) . ?
C36 C38 1.538(10) . ?
C33 C34 1.502(5) . ?
C21 H21 0.9500 . ?
C21 C22 1.399(4) . ?
C70 C82 1.472(5) . ?
C24 C25 1.416(5) . ?
C48 C47 1.533(5) . ?
C48 C49 1.520(5) . ?
C48 C50 1.532(5) . ?
C48 C51 1.537(5) . ?
C74 H74 0.9500 . ?
C74 C69 1.386(5) . ?
C4 C5 1.539(5) . ?
C4 C2 1.522(5) . ?
C4 C1 1.535(5) . ?
C4 C3 1.524(5) . ?
C22 H22 0.9500 . ?
C69 C79 1.494(5) . ?
C5 H5A 0.9900 . ?
C5 H5B 0.9900 . ?
C92 H92 0.9500 . ?
C92 C91 1.370(5) . ?
C92 C90 1.383(5) 2_667 ?
C83 F37 1.294(6) . ?
C83 F38 1.462(10) . ?
C83 F35 1.393(7) . ?
C83 F40 1.29(3) . ?
C14 H14A 0.9800 . ?
C14 H14B 0.9800 . ?
C14 H14C 0.9800 . ?
C47 H47A 0.9900 . ?
C47 H47B 0.9900 . ?
C91 H91 0.9500 . ?
C91 C90 1.371(5) . ?
C16 C15 1.504(5) . ?
C16 C19 1.524(5) . ?
C16 C17 1.502(5) . ?
C16 C18 1.552(5) . ?
C7 H7A 0.9800 . ?
C7 H7B 0.9800 . ?
C7 H7C 0.9800 . ?
C25 H25 0.9500 . ?
C25 C26 1.351(5) . ?
C27 H27 0.9500 . ?
C27 C26 1.401(5) . ?
C15 H15A 0.9900 . ?
C15 H15B 0.9900 . ?
C90 H90 0.9500 . ?
F13 C78 1.325(4) . ?
C26 H26 0.9500 . ?
C34 H34A 0.9800 . ?
C34 H34B 0.9800 . ?
C34 H34C 0.9800 . ?
C49 H49A 0.9800 . ?
C49 H49B 0.9800 . ?
C49 H49C 0.9800 . ?
C46 H46A 0.9800 . ?
C46 H46B 0.9800 . ?
C46 H46C 0.9800 . ?
C2 H2A 0.9800 . ?
C2 H2B 0.9800 . ?
C2 H2C 0.9800 . ?
C94 H94 0.9500 . ?
C94 C95 1.372(6) . ?
C94 C93 1.380(6) . ?
C19 H19A 0.9800 . ?
C19 H19B 0.9800 . ?
C19 H19C 0.9800 . ?
C1 H1A 0.9800 . ?
C1 H1B 0.9800 . ?
C1 H1C 0.9800 . ?
C50 H50A 0.9800 . ?
C50 H50B 0.9800 . ?
C50 H50C 0.9800 . ?
C95 H95 0.9500 . ?
C95 C93 1.378(6) 2_657 ?
C032 H032 0.9500 . ?
C032 C039 1.358(6) . ?
C032 C03E 1.373(6) . ?
C17 H17A 0.9800 . ?
C17 H17B 0.9800 . ?
C17 H17C 0.9800 . ?
C3 H3A 0.9800 . ?
C3 H3B 0.9800 . ?
C3 H3C 0.9800 . ?
C35 H35A 0.9900 . ?
C35 H35B 0.9900 . ?
C51 H51A 0.9800 . ?
C51 H51B 0.9800 . ?
C51 H51C 0.9800 . ?
C038 H038 0.9500 . ?
C038 C039 1.376(5) . ?
C038 C03D 1.351(6) . ?
C039 H039 0.9500 . ?
C85 H85 0.9500 . ?
C85 C86 1.369(6) . ?
C85 C84 1.343(6) . ?
C93 H93 0.9500 . ?
C18 H18A 0.9800 . ?
C18 H18B 0.9800 . ?
C18 H18C 0.9800 . ?
C03D H03D 0.9500 . ?
C03D C03K 1.369(6) . ?
C03E H03E 0.9500 . ?
C03E C03K 1.377(6) . ?
C86 H86 0.9500 . ?
C86 C87 1.381(6) . ?
C87 H87 0.9500 . ?
C87 C88 1.392(7) . ?
C84 H84 0.9500 . ?
C84 C89 1.357(7) . ?
C88 H88 0.9500 . ?
C88 C89 1.354(8) . ?
C03K H03K 0.9500 . ?
C89 H89 0.9500 . ?
C39 H39A 0.9800 . ?
C39 H39B 0.9800 . ?
C39 H39C 0.9800 . ?
C42 H42A 0.9800 . ?
C42 H42B 0.9800 . ?
C42 H42C 0.9800 . ?
C40 H40A 0.9800 . ?
C40 H40B 0.9800 . ?
C40 H40C 0.9800 . ?
C37 H37A 0.9800 . ?
C37 H37B 0.9800 . ?
C37 H37C 0.9800 . ?
C41 H41A 0.9800 . ?
C41 H41B 0.9800 . ?
C41 H41C 0.9800 . ?
C38 H38A 0.9800 . ?
C38 H38B 0.9800 . ?
C38 H38C 0.9800 . ?
C77 F24 1.302(11) . ?
C77 F28 1.415(6) . ?
C77 F26 1.274(6) . ?
C77 F23 1.308(15) . ?
C77 F25 1.470(10) . ?
C77 F27 1.248(8) . ?
C99 H99 0.9500 . ?
C99 C97 1.389(17) . ?
C99 C101 1.386(15) . ?
C107 H107 0.9500 . ?
C107 C97 1.381(18) . ?
C107 C105 1.384(16) . ?
C97 H97 0.9500 . ?
C103 H103 0.9500 . ?
C103 C105 1.389(15) . ?
C103 C101 1.415(16) . ?
C105 H105 0.9500 . ?
C101 H101 0.9500 . ?
C100 H100 0.9500 . ?
C100 C98 1.385(16) . ?
C100 C102 1.415(16) . ?
C98 H98 0.9500 . ?
C98 C108 1.395(18) . ?
C108 H108 0.9500 . ?
C108 C106 1.380(17) . ?
C106 H106 0.9500 . ?
C106 C104 1.388(15) . ?
C104 H104 0.9500 . ?
C104 C102 1.385(16) . ?
C102 H102 0.9500 . ?
F22 C76 1.331(4) . ?
F18 C76 1.344(4) . ?
F20 C76 1.323(4) . ?
C76 F19 1.342(15) . ?
C76 F21 1.360(15) . ?
C76 F17 1.349(15) . ?
C82 F30 1.303(11) . ?
C82 F32 1.250(7) . ?
C82 F34 1.412(9) . ?
C82 F31 1.386(7) . ?
C82 F33 1.305(6) . ?
C82 F29 1.278(7) . ?
F2 C80 1.323(4) . ?
F6 C80 1.355(4) . ?
C80 F4 1.321(4) . ?
C80 F3 1.397(13) . ?
C80 F7 1.325(14) . ?
C80 F5 1.340(13) . ?

loop_
_geom_torsion_atom_site_label_1
_geom_torsion_atom_site_label_2
_geom_torsion_atom_site_label_3
_geom_torsion_atom_site_label_4
_geom_torsion
_geom_torsion_site_symmetry_1
_geom_torsion_site_symmetry_2
_geom_torsion_site_symmetry_3
_geom_torsion_site_symmetry_4
_geom_torsion_publ_flag
Cu1 N5 C32 C31 170.7(2) . . . . ?
Cu1 N5 C32 C33 -10.1(4) . . . . ?
Cu1 N5 C44 C45 7.3(4) . . . . ?
Cu1 N5 C44 C43 -172.1(2) . . . . ?
Cu1 N6 C45 C44 -15.2(4) . . . . ?
Cu1 N6 C45 C46 167.0(3) . . . . ?
Cu1 N6 C47 C48 89.0(3) . . . . ?
Cu1 N4 C33 C32 21.1(3) . . . . ?
Cu1 N4 C33 C34 -160.4(3) . . . . ?
Cu1 N4 C35 C36 -76.8(4) . . . . ?
Cu2 N2 C12 C11 -161.5(2) . . . . ?
Cu2 N2 C12 C13 18.6(4) . . . . ?
Cu2 N2 C8 C6 -19.2(4) . . . . ?
Cu2 N2 C8 C9 160.9(2) . . . . ?
Cu2 N3 C6 C8 15.8(3) . . . . ?
Cu2 N3 C6 C7 -167.0(3) . . . . ?
Cu2 N3 C5 C4 -87.0(3) . . . . ?
Cu2 N1 C13 C12 -10.2(4) . . . . ?
Cu2 N1 C13 C14 174.5(3) . . . . ?
Cu2 N1 C15 C16 9.8(5) . . . . ?
N2 C12 C11 C10 0.2(5) . . . . ?
N2 C12 C13 N1 -3.1(4) . . . . ?
N2 C12 C13 C14 172.5(3) . . . . ?
N2 C8 C6 N3 -0.2(4) . . . . ?
N2 C8 C6 C7 -177.7(3) . . . . ?
N2 C8 C9 C10 1.4(5) . . . . ?
N5 C32 C31 C30 2.0(5) . . . . ?
N5 C32 C33 N4 -9.2(4) . . . . ?
N5 C32 C33 C34 172.2(3) . . . . ?
N5 C44 C45 N6 6.3(4) . . . . ?
N5 C44 C45 C46 -175.7(3) . . . . ?
N5 C44 C43 C30 0.7(5) . . . . ?
C12 N2 C8 C6 171.9(3) . . . . ?
C12 N2 C8 C9 -8.1(5) . . . . ?
C12 C11 C10 C9 -6.7(5) . . . . ?
C12 C11 C10 C20 177.6(3) . . . . ?
C54 C58 C68 C74 -0.1(5) . . . . ?
C54 C58 C68 C78 178.9(3) . . . . ?
C54 C59 C69 C74 -0.5(5) . . . . ?
C54 C59 C69 C79 179.5(3) . . . . ?
C32 N5 C44 C45 -172.7(3) . . . . ?
C32 N5 C44 C43 8.0(5) . . . . ?
C55 C61 C71 C72 -0.2(5) . . . . ?
C55 C61 C71 C83 -177.6(3) . . . . ?
C55 C60 C70 C72 -1.9(5) . . . . ?
C55 C60 C70 C82 177.7(3) . . . . ?
C44 N5 C32 C31 -9.3(5) . . . . ?
C44 N5 C32 C33 169.9(3) . . . . ?
C44 C43 C30 C31 -7.8(5) . . . . ?
C44 C43 C30 C28 173.7(3) . . . . ?
C8 N2 C12 C11 7.2(5) . . . . ?
C8 N2 C12 C13 -172.7(3) . . . . ?
C8 C9 C10 C11 5.9(5) . . . . ?
C8 C9 C10 C20 -178.5(3) . . . . ?
C56 C53 C57 C67 -1.5(4) . . . . ?
C56 C53 B1 C54 160.3(3) . . . . ?
C56 C53 B1 C55 -76.6(3) . . . . ?
C56 C53 B1 C52 43.9(4) . . . . ?
C56 C66 C75 C67 0.0(5) . . . . ?
C56 C66 C77 F24 16.0(10) . . . . ?
C56 C66 C77 F28 126.9(5) . . . . ?
C56 C66 C77 F26 -116.4(8) . . . . ?
C56 C66 C77 F23 32.3(15) . . . . ?
C56 C66 C77 F25 -73.0(8) . . . . ?
C56 C66 C77 F27 174.5(15) . . . . ?
C61 C55 C60 C70 4.2(5) . . . . ?
C61 C55 B1 C54 -147.5(3) . . . . ?
C61 C55 B1 C53 89.0(4) . . . . ?
C61 C55 B1 C52 -31.2(4) . . . . ?
C61 C71 C83 F36 -11(2) . . . . ?
C61 C71 C83 F39 153.3(15) . . . . ?
C61 C71 C83 F37 -75.5(7) . . . . ?
C61 C71 C83 F38 -126.6(7) . . . . ?
C61 C71 C83 F35 38.1(7) . . . . ?
C61 C71 C83 F40 122(2) . . . . ?
C62 C52 C63 C65 1.5(5) . . . . ?
C62 C52 B1 C54 87.3(3) . . . . ?
C62 C52 B1 C55 -33.9(4) . . . . ?
C62 C52 B1 C53 -151.1(3) . . . . ?
C62 C64 C73 C65 0.5(5) . . . . ?
C62 C64 C80 F2 -177.7(3) . . . . ?
C62 C64 C80 F6 64.7(5) . . . . ?
C62 C64 C80 F4 -52.8(5) . . . . ?
C62 C64 C80 F3 -108.9(15) . . . . ?
C62 C64 C80 F7 136(2) . . . . ?
C62 C64 C80 F5 2.2(19) . . . . ?
C53 C56 C66 C75 0.3(5) . . . . ?
C53 C56 C66 C77 178.2(3) . . . . ?
C53 C57 C67 C75 1.9(5) . . . . ?
C53 C57 C67 C76 -174.8(3) . . . . ?
C6 N3 C5 C4 109.9(4) . . . . ?
C6 C8 C9 C10 -178.6(3) . . . . ?
C9 C8 C6 N3 179.8(3) . . . . ?
C9 C8 C6 C7 2.3(5) . . . . ?
C9 C10 C20 C29 68.0(5) . . . . ?
C9 C10 C20 C21 -109.1(4) . . . . ?
C57 C53 B1 C54 -24.0(4) . . . . ?
C57 C53 B1 C55 99.0(3) . . . . ?
C57 C53 B1 C52 -140.5(3) . . . . ?
C57 C67 C75 C66 -1.1(5) . . . . ?
C57 C67 C76 F22 -41.3(5) . . . . ?
C57 C67 C76 F18 76.4(4) . . . . ?
C57 C67 C76 F20 -163.6(4) . . . . ?
C57 C67 C76 F19 134.7(18) . . . . ?
C57 C67 C76 F21 -120(2) . . . . ?
C57 C67 C76 F17 20(3) . . . . ?
C11 C12 C13 N1 177.0(3) . . . . ?
C11 C12 C13 C14 -7.4(5) . . . . ?
C11 C10 C20 C29 -116.5(4) . . . . ?
C11 C10 C20 C21 66.4(4) . . . . ?
C45 N6 C47 C48 -108.1(4) . . . . ?
C45 C44 C43 C30 -178.6(3) . . . . ?
C52 C62 C64 C73 2.2(5) . . . . ?
C52 C62 C64 C80 -176.3(3) . . . . ?
C52 C63 C65 C73 1.1(5) . . . . ?
C52 C63 C65 C81 -176.2(3) . . . . ?
C66 C56 C53 C57 0.4(4) . . . . ?
C66 C56 C53 B1 176.4(3) . . . . ?
C64 C62 C52 C63 -3.1(5) . . . . ?
C64 C62 C52 B1 -178.7(3) . . . . ?
C64 C73 C65 C63 -2.1(5) . . . . ?
C64 C73 C65 C81 175.2(3) . . . . ?
C10 C20 C29 C28 4.2(5) . . . . ?
C10 C20 C29 C24 -174.9(3) . . . . ?
C10 C20 C21 C22 175.4(3) . . . . ?
C43 C44 C45 N6 -174.3(3) . . . . ?
C43 C44 C45 C46 3.6(5) . . . . ?
C43 C30 C31 C32 6.5(5) . . . . ?
C43 C30 C28 C29 -115.7(4) . . . . ?
C43 C30 C28 C27 65.3(5) . . . . ?
C63 C52 B1 C54 -88.0(4) . . . . ?
C63 C52 B1 C55 150.9(3) . . . . ?
C63 C52 B1 C53 33.6(4) . . . . ?
C63 C65 C81 F9 -29.7(5) . . . . ?
C63 C65 C81 F8 -151.0(3) . . . . ?
C63 C65 C81 F10 89.9(4) . . . . ?
C58 C54 C59 C69 1.2(5) . . . . ?
C58 C54 B1 C55 -159.9(3) . . . . ?
C58 C54 B1 C53 -40.5(4) . . . . ?
C58 C54 B1 C52 79.7(4) . . . . ?
C58 C68 C74 C69 0.8(5) . . . . ?
C58 C68 C78 F12 39.6(5) . . . . ?
C58 C68 C78 F11 -79.0(5) . . . . ?
C58 C68 C78 F13 159.8(4) . . . . ?
C30 C28 C27 C26 176.6(4) . . . . ?
C72 C71 C83 F36 171(2) . . . . ?
C72 C71 C83 F39 -24.2(15) . . . . ?
C72 C71 C83 F37 107.0(6) . . . . ?
C72 C71 C83 F38 55.9(8) . . . . ?
C72 C71 C83 F35 -139.4(6) . . . . ?
C72 C71 C83 F40 -55(2) . . . . ?
C72 C70 C82 F30 61.3(13) . . . . ?
C72 C70 C82 F32 -164.6(9) . . . . ?
C72 C70 C82 F34 -49.9(10) . . . . ?
C72 C70 C82 F31 146.0(7) . . . . ?
C72 C70 C82 F33 -95.9(9) . . . . ?
C72 C70 C82 F29 31.3(7) . . . . ?
C75 C66 C77 F24 -166.1(9) . . . . ?
C75 C66 C77 F28 -55.2(6) . . . . ?
C75 C66 C77 F26 61.5(9) . . . . ?
C75 C66 C77 F23 -149.8(15) . . . . ?
C75 C66 C77 F25 104.9(8) . . . . ?
C75 C66 C77 F27 -7.6(15) . . . . ?
C75 C67 C76 F22 142.0(3) . . . . ?
C75 C67 C76 F18 -100.4(4) . . . . ?
C75 C67 C76 F20 19.6(5) . . . . ?
C75 C67 C76 F19 -42.1(18) . . . . ?
C75 C67 C76 F21 63(2) . . . . ?
C75 C67 C76 F17 -157(3) . . . . ?
C20 C29 C28 C30 4.8(6) . . . . ?
C20 C29 C28 C27 -176.3(3) . . . . ?
C20 C29 C24 C23 -1.3(5) . . . . ?
C20 C29 C24 C25 178.2(3) . . . . ?
C20 C21 C22 C23 0.6(6) . . . . ?
C13 N1 C15 C16 -173.3(3) . . . . ?
C13 C12 C11 C10 -179.9(3) . . . . ?
C29 C20 C21 C22 -1.8(5) . . . . ?
C29 C28 C27 C26 -2.4(6) . . . . ?
C29 C24 C25 C26 -1.5(6) . . . . ?
C23 C24 C25 C26 178.1(4) . . . . ?
C73 C64 C80 F2 3.8(5) . . . . ?
C73 C64 C80 F6 -113.8(4) . . . . ?
C73 C64 C80 F4 128.7(4) . . . . ?
C73 C64 C80 F3 72.6(15) . . . . ?
C73 C64 C80 F7 -43(2) . . . . ?
C73 C64 C80 F5 -176.4(18) . . . . ?
C73 C65 C81 F9 152.9(3) . . . . ?
C73 C65 C81 F8 31.7(4) . . . . ?
C73 C65 C81 F10 -87.5(4) . . . . ?
C60 C55 C61 C71 -3.1(5) . . . . ?
C60 C55 B1 C54 36.7(4) . . . . ?
C60 C55 B1 C53 -86.7(4) . . . . ?
C60 C55 B1 C52 153.1(3) . . . . ?
C60 C70 C82 F30 -118.3(13) . . . . ?
C60 C70 C82 F32 15.8(10) . . . . ?
C60 C70 C82 F34 130.5(9) . . . . ?
C60 C70 C82 F31 -33.6(8) . . . . ?
C60 C70 C82 F33 84.5(9) . . . . ?
C60 C70 C82 F29 -148.2(5) . . . . ?
C59 C54 C58 C68 -0.9(5) . . . . ?
C59 C54 B1 C55 26.3(4) . . . . ?
C59 C54 B1 C53 145.8(3) . . . . ?
C59 C54 B1 C52 -94.1(4) . . . . ?
C59 C69 C79 F15 -58.1(5) . . . . ?
C59 C69 C79 F16 60.7(5) . . . . ?
C59 C69 C79 F14 -178.9(4) . . . . ?
C31 C32 C33 N4 170.0(3) . . . . ?
C31 C32 C33 C34 -8.6(5) . . . . ?
C31 C30 C28 C29 65.8(5) . . . . ?
C31 C30 C28 C27 -113.2(4) . . . . ?
C28 C30 C31 C32 -175.0(3) . . . . ?
C28 C29 C24 C23 179.5(3) . . . . ?
C28 C29 C24 C25 -1.0(5) . . . . ?
C28 C27 C26 C25 -0.1(6) . . . . ?
C68 C74 C69 C59 -0.6(5) . . . . ?
C68 C74 C69 C79 179.5(4) . . . . ?
C71 C72 C70 C60 -1.6(5) . . . . ?
C71 C72 C70 C82 178.8(3) . . . . ?
C33 N4 C35 C36 126.5(4) . . . . ?
C33 C32 C31 C30 -177.2(3) . . . . ?
C21 C20 C29 C28 -178.8(3) . . . . ?
C21 C20 C29 C24 2.1(5) . . . . ?
C70 C72 C71 C61 2.6(5) . . . . ?
C70 C72 C71 C83 -179.9(3) . . . . ?
C24 C29 C28 C30 -176.1(3) . . . . ?
C24 C29 C28 C27 2.8(5) . . . . ?
C24 C23 C22 C21 0.2(6) . . . . ?
C24 C25 C26 C27 2.1(6) . . . . ?
C74 C68 C78 F12 -141.4(4) . . . . ?
C74 C68 C78 F11 100.0(4) . . . . ?
C74 C68 C78 F13 -21.2(6) . . . . ?
C74 C69 C79 F15 121.9(4) . . . . ?
C74 C69 C79 F16 -119.3(4) . . . . ?
C74 C69 C79 F14 1.0(6) . . . . ?
C22 C23 C24 C29 0.2(5) . . . . ?
C22 C23 C24 C25 -179.3(4) . . . . ?
C5 N3 C6 C8 -179.1(3) . . . . ?
C5 N3 C6 C7 -1.9(5) . . . . ?
C92 C91 C90 C92 0.8(6) . . . 2_667 ?
C47 N6 C45 C44 -179.7(3) . . . . ?
C47 N6 C45 C46 2.6(5) . . . . ?
C15 N1 C13 C12 172.2(3) . . . . ?
C15 N1 C13 C14 -3.1(5) . . . . ?
C90 C92 C91 C90 -0.8(6) 2_667 . . . ?
B1 C54 C58 C68 -175.2(3) . . . . ?
B1 C54 C59 C69 175.3(3) . . . . ?
B1 C55 C61 C71 -179.1(3) . . . . ?
B1 C55 C60 C70 -179.8(3) . . . . ?
B1 C53 C57 C67 -177.3(3) . . . . ?
B1 C52 C63 C65 177.1(3) . . . . ?
C49 C48 C47 N6 -56.8(4) . . . . ?
C2 C4 C5 N3 -66.5(4) . . . . ?
C19 C16 C15 N1 172.7(3) . . . . ?
C1 C4 C5 N3 174.6(3) . . . . ?
C50 C48 C47 N6 64.9(4) . . . . ?
C95 C94 C93 C95 0.6(7) . . . 2_657 ?
C032 C03E C03K C03D 0.2(8) . . . . ?
C17 C16 C15 N1 49.9(5) . . . . ?
C3 C4 C5 N3 55.1(4) . . . . ?
C35 N4 C33 C32 -179.6(3) . . . . ?
C35 N4 C33 C34 -1.2(5) . . . . ?
C51 C48 C47 N6 -177.2(3) . . . . ?
C038 C03D C03K C03E -0.8(8) . . . . ?
C039 C032 C03E C03K -0.6(7) . . . . ?
C039 C038 C03D C03K 1.7(7) . . . . ?
C85 C86 C87 C88 0.7(7) . . . . ?
C85 C84 C89 C88 0.3(9) . . . . ?
C93 C94 C95 C93 -0.6(7) . . . 2_657 ?
C18 C16 C15 N1 -71.3(4) . . . . ?
C03D C038 C039 C032 -2.0(7) . . . . ?
C03E C032 C039 C038 1.5(7) . . . . ?
C86 C85 C84 C89 -0.8(8) . . . . ?
C86 C87 C88 C89 -1.2(8) . . . . ?
C87 C88 C89 C84 0.7(9) . . . . ?
C84 C85 C86 C87 0.3(7) . . . . ?
C39 C36 C35 N4 -158.5(8) . . . . ?
C42 C36 C35 N4 -35.9(9) . . . . ?
C40 C36 C35 N4 170.3(6) . . . . ?
C37 C36 C35 N4 -73.1(7) . . . . ?
C41 C36 C35 N4 79.7(15) . . . . ?
C38 C36 C35 N4 48.8(8) . . . . ?
C78 C68 C74 C69 -178.1(3) . . . . ?
C77 C66 C75 C67 -177.8(3) . . . . ?
C97 C99 C101 C103 2(3) . . . . ?
C97 C107 C105 C103 3(3) . . . . ?
C105 C107 C97 C99 -2(3) . . . . ?
C105 C103 C101 C99 -1(2) . . . . ?
C101 C99 C97 C107 0(3) . . . . ?
C101 C103 C105 C107 -1(2) . . . . ?
C100 C98 C108 C106 1(2) . . . . ?
C98 C100 C102 C104 -4(2) . . . . ?
C98 C108 C106 C104 -2(2) . . . . ?
C108 C106 C104 C102 0(2) . . . . ?
C106 C104 C102 C100 3(2) . . . . ?
C102 C100 C98 C108 3(2) . . . . ?
C76 C67 C75 C66 175.6(3) . . . . ?
C80 C64 C73 C65 179.0(3) . . . . ?
